data_7104776
loop_
_publ_author_name
'Nishimura, Takahiro'
'Kumamoto, Hana'
'Nagaosa, Makoto'
'Hayashi, Tamio'

_publ_section_title
;
 The concise synthesis of chiral tfb ligands and their application to
 the rhodium-catalyzed asymmetric arylation of aldehydes.
;
_journal_issue 38
_journal_name_full 'Chemical communications (Cambridge, England)'
_journal_page_first 5713
_journal_page_last 5715
_journal_paper_doi 10.1039/b911118b
_journal_volume 34
_journal_year 2009
_chemical_absolute_configuration ad
_chemical_formula_moiety 'C57 H44 B Cl2 F4 Fe2 Rh '
_chemical_formula_sum 'C57 H44 B Cl2 F4 Fe2 Rh'
_chemical_formula_weight 1101.28
_space_group_IT_number 4
_symmetry_cell_setting monoclinic
_symmetry_Int_Tables_number 4
_symmetry_space_group_name_Hall 'P 2yb'
_symmetry_space_group_name_H-M 'P 1 21 1'
_cell_angle_alpha 90.0000
_cell_angle_beta 104.655(12)
_cell_angle_gamma 90.0000
_cell_formula_units_Z 2
_cell_length_a 11.067(4)
_cell_length_b 9.614(2)
_cell_length_c 22.413(6)
_cell_measurement_reflns_used 21538
_cell_measurement_temperature 123.1
_cell_measurement_theta_max 27.5
_cell_measurement_theta_min 3.1
_cell_volume 2307.2(11)
_computing_cell_refinement PROCESS-AUTO
_computing_data_collection PROCESS-AUTO
_computing_data_reduction CrystalStructure
_computing_publication_material 'CrystalStructure 3.8'
_computing_structure_refinement SHELXL
_computing_structure_solution SIR2004
_diffrn_detector_area_resol_mean 10.00
_diffrn_measured_fraction_theta_full 0.996
_diffrn_measured_fraction_theta_max 0.996
_diffrn_measurement_device_type 'Rigaku RAXIS-RAPID'
_diffrn_measurement_method (J\w
_diffrn_radiation_type 'Mo K(J\a'
_diffrn_radiation_wavelength 0.71075
_diffrn_reflns_av_R_equivalents 0.041
_diffrn_reflns_limit_h_max 13
_diffrn_reflns_limit_h_min -14
_diffrn_reflns_limit_k_max 12
_diffrn_reflns_limit_k_min -12
_diffrn_reflns_limit_l_max 29
_diffrn_reflns_limit_l_min -29
_diffrn_reflns_number 22685
_diffrn_reflns_theta_full 27.48
_diffrn_reflns_theta_max 27.48
_exptl_absorpt_coefficient_mu 1.144
_exptl_absorpt_correction_T_max 0.944
_exptl_absorpt_correction_T_min 0.482
_exptl_absorpt_correction_type multi-scan
_exptl_absorpt_process_details
;
Higashi, T. (1995). Program for Absorption Correction.
Rigaku Corporation, Tokyo, Japan.
;
_exptl_crystal_colour orange
_exptl_crystal_density_diffrn 1.585
_exptl_crystal_density_method 'not measured'
_exptl_crystal_description prism
_exptl_crystal_F_000 1116.00
_exptl_crystal_size_max 0.30
_exptl_crystal_size_mid 0.15
_exptl_crystal_size_min 0.05
_refine_diff_density_max 2.34
_refine_diff_density_min -1.14
_refine_ls_abs_structure_details 'Flack, H. D. (1983), Acta Cryst. A39, 876-881. 4903 Friedel Pairs'
_refine_ls_abs_structure_Flack -0.009(16)
_refine_ls_extinction_method none
_refine_ls_goodness_of_fit_ref 1.056
_refine_ls_hydrogen_treatment refall
_refine_ls_number_parameters 605
_refine_ls_number_reflns 10496
_refine_ls_R_factor_gt 0.0429
_refine_ls_shift/su_max 0.0020
_refine_ls_structure_factor_coef Fsqd
_refine_ls_weighting_details 'w = 1/[(J\s^2^(Fo^2^)+(0.0532P)^2^+2.7630P] where P=(Fo^2^+2Fc^2^)/3'
_refine_ls_weighting_scheme calc
_refine_ls_wR_factor_ref 0.1089
_reflns_number_gt 9778
_reflns_number_total 10496
_reflns_threshold_expression F^2^>2.0(J\s(F^2^)
_cod_data_source_file b911118b.txt
_cod_data_source_block '_90306yuki'
_cod_original_formula_sum 'C57 H44 B Cl2 F4 Fe2 Rh '
_cod_database_code 7104776

loop_
_symmetry_equiv_pos_site_id
_symmetry_equiv_pos_as_xyz
1 +X,+Y,+Z
2 -X,1/2+Y,-Z

loop_
_atom_site_label
_atom_site_type_symbol
_atom_site_fract_x
_atom_site_fract_y
_atom_site_fract_z
_atom_site_U_iso_or_equiv
_atom_site_adp_type
_atom_site_occupancy
_atom_site_symmetry_multiplicity
_atom_site_calc_flag
_atom_site_refinement_flags
_atom_site_disorder_assembly
_atom_site_disorder_group
Rh(1) Rh 0.48348(3) 0.77474(3) 0.730093(13) 0.01351(7) Uani 1.00 1 d . . .
Fe(1) Fe 0.03808(6) 0.63781(7) 0.62903(3) 0.02195(14) Uani 1.00 1 d . . .
Fe(2) Fe 0.62665(6) 0.74200(5) 0.96239(3) 0.01873(14) Uani 1.00 1 d . . .
Cl(1) Cl 0.98412(17) 0.08921(18) 0.92740(8) 0.0538(3) Uani 1.00 1 d . . .
Cl(2) Cl 0.9927(2) -0.0067(4) 0.80407(12) 0.1160(12) Uani 1.00 1 d . . .
F(1) F 0.1885(2) 0.3423(2) 0.80392(13) 0.0269(5) Uani 1.00 1 d . . .
F(2) F 0.0555(2) 0.3919(3) 0.88706(14) 0.0333(6) Uani 1.00 1 d . . .
F(3) F 0.0589(2) 0.6448(3) 0.93969(14) 0.0339(6) Uani 1.00 1 d . . .
F(4) F 0.2003(2) 0.8519(2) 0.91154(13) 0.0255(5) Uani 1.00 1 d . . .
C(1) C 0.2999(3) 0.6883(4) 0.71894(19) 0.0145(7) Uani 1.00 1 d . . .
C(2) C 0.3088(3) 0.8202(4) 0.74848(19) 0.0160(8) Uani 1.00 1 d . . .
C(3) C 0.3480(3) 0.8111(3) 0.81824(19) 0.0156(7) Uani 1.00 1 d . . .
C(4) C 0.4798(3) 0.7493(3) 0.82549(17) 0.0160(8) Uani 1.00 1 d . . .
C(5) C 0.4724(3) 0.6180(4) 0.79500(18) 0.0152(7) Uani 1.00 1 d . . .
C(6) C 0.3403(3) 0.5695(4) 0.76544(19) 0.0158(7) Uani 1.00 1 d . . .
C(7) C 0.2625(3) 0.5763(4) 0.81224(18) 0.0163(7) Uani 1.00 1 d . . .
C(8) C 0.2667(3) 0.7074(4) 0.84016(19) 0.0174(8) Uani 1.00 1 d . . .
C(9) C 0.2272(3) 0.6648(4) 0.65545(19) 0.0171(7) Uani 1.00 1 d . . .
C(10) C 0.1699(3) 0.7700(5) 0.61301(17) 0.0199(7) Uani 1.00 1 d . . .
C(11) C 0.1055(4) 0.7056(5) 0.5576(2) 0.0237(9) Uani 1.00 1 d . . .
C(12) C 0.1235(4) 0.5588(5) 0.5650(2) 0.0247(9) Uani 1.00 1 d . . .
C(13) C 0.1983(4) 0.5321(4) 0.6254(2) 0.0213(8) Uani 1.00 1 d . . .
C(14) C 0.5868(4) 0.8014(4) 0.87240(18) 0.0195(8) Uani 1.00 1 d . . .
C(15) C 0.5863(4) 0.9211(4) 0.9109(2) 0.0199(8) Uani 1.00 1 d . . .
C(16) C 0.7069(4) 0.9313(4) 0.9531(2) 0.0227(9) Uani 1.00 1 d . . .
C(17) C 0.7829(4) 0.8190(4) 0.9403(2) 0.0252(9) Uani 1.00 1 d . . .
C(18) C 0.7091(4) 0.7389(4) 0.8909(2) 0.0201(8) Uani 1.00 1 d . . .
C(19) C 0.1936(4) 0.4707(4) 0.8288(2) 0.0196(8) Uani 1.00 1 d . . .
C(20) C 0.1224(4) 0.4934(5) 0.8714(2) 0.0266(9) Uani 1.00 1 d . . .
C(21) C 0.1251(4) 0.6245(5) 0.8983(2) 0.0239(9) Uani 1.00 1 d . . .
C(22) C 0.1974(4) 0.7292(4) 0.88310(19) 0.0188(8) Uani 1.00 1 d . . .
C(23) C -0.0311(4) 0.6650(6) 0.7047(2) 0.0322(11) Uani 1.00 1 d . . .
C(24) C -0.0891(4) 0.7583(7) 0.6574(2) 0.0409(13) Uani 1.00 1 d . . .
C(25) C -0.1495(5) 0.6766(9) 0.6059(2) 0.055(2) Uani 1.00 1 d . . .
C(26) C -0.1270(5) 0.5340(9) 0.6216(3) 0.0560(19) Uani 1.00 1 d . . .
C(27) C -0.0524(5) 0.5286(6) 0.6830(3) 0.0440(14) Uani 1.00 1 d . . .
C(28) C 0.4813(5) 0.7007(5) 1.0011(2) 0.0280(10) Uani 1.00 1 d . . .
C(29) C 0.5913(5) 0.7306(5) 1.0479(2) 0.0291(11) Uani 1.00 1 d . . .
C(30) C 0.6845(5) 0.6308(5) 1.0434(2) 0.0329(11) Uani 1.00 1 d . . .
C(31) C 0.6322(5) 0.5413(4) 0.9926(2) 0.0328(11) Uani 1.00 1 d . . .
C(32) C 0.5072(4) 0.5834(4) 0.9676(2) 0.0264(9) Uani 1.00 1 d . . .
C(33) C 0.5468(3) 0.9760(4) 0.68261(19) 0.0151(7) Uani 1.00 1 d . . .
C(34) C 0.6501(3) 0.9223(4) 0.7280(2) 0.0180(8) Uani 1.00 1 d . . .
C(35) C 0.6858(3) 0.7781(5) 0.72822(18) 0.0197(7) Uani 1.00 1 d . . .
C(36) C 0.6264(4) 0.6867(4) 0.6800(2) 0.0220(9) Uani 1.00 1 d . . .
C(37) C 0.5233(4) 0.7382(4) 0.63519(19) 0.0201(8) Uani 1.00 1 d . . .
C(38) C 0.4819(4) 0.8762(4) 0.63957(19) 0.0186(8) Uani 1.00 1 d . . .
C(39) C 0.3586(3) 1.1582(3) 0.65527(19) 0.0179(8) Uani 1.00 1 d . . .
C(40) C 0.2838(4) 1.1750(4) 0.6970(2) 0.0217(8) Uani 1.00 1 d . . .
C(41) C 0.1540(4) 1.1754(4) 0.6791(2) 0.0282(9) Uani 1.00 1 d . . .
C(42) C 0.0919(4) 1.1587(4) 0.6172(2) 0.0281(10) Uani 1.00 1 d . . .
C(43) C 0.1613(4) 1.1424(5) 0.5746(2) 0.0281(9) Uani 1.00 1 d . . .
C(44) C 0.2923(4) 1.1410(4) 0.5935(2) 0.0223(8) Uani 1.00 1 d . . .
C(45) C 0.5667(4) 1.1984(4) 0.61764(19) 0.0183(8) Uani 1.00 1 d . . .
C(46) C 0.5268(4) 1.3262(4) 0.5889(2) 0.0235(9) Uani 1.00 1 d . . .
C(47) C 0.5730(5) 1.3770(5) 0.5406(2) 0.0316(11) Uani 1.00 1 d . . .
C(48) C 0.6604(4) 1.3044(5) 0.5199(2) 0.0299(11) Uani 1.00 1 d . . .
C(49) C 0.7026(4) 1.1776(5) 0.5468(2) 0.0293(10) Uani 1.00 1 d . . .
C(50) C 0.6557(4) 1.1264(4) 0.5945(2) 0.0226(8) Uani 1.00 1 d . . .
C(51) C 0.5856(3) 1.2262(4) 0.73784(19) 0.0172(7) Uani 1.00 1 d . . .
C(52) C 0.6787(4) 1.3240(4) 0.7387(2) 0.0197(8) Uani 1.00 1 d . . .
C(53) C 0.7478(4) 1.3876(4) 0.7927(2) 0.0241(9) Uani 1.00 1 d . . .
C(54) C 0.7258(4) 1.3535(4) 0.8484(2) 0.0237(9) Uani 1.00 1 d . . .
C(55) C 0.6341(4) 1.2576(4) 0.85051(19) 0.0241(9) Uani 1.00 1 d . . .
C(56) C 0.5655(4) 1.1935(4) 0.7964(2) 0.0220(8) Uani 1.00 1 d . . .
C(57) C 0.9092(5) 0.0499(6) 0.8606(3) 0.0557(19) Uani 1.00 1 d . . .
B(1) B 0.5116(4) 1.1436(4) 0.6748(2) 0.0164(8) Uani 1.00 1 d . . .
H(1) H 0.2576 0.9004 0.7277 0.019 Uiso 1.00 1 c R . .
H(2) H 0.5414 0.5486 0.8081 0.018 Uiso 1.00 1 c R . .
H(3) H 0.3498 0.9039 0.8386 0.019 Uiso 1.00 1 c R . .
H(4) H 0.3373 0.4763 0.7453 0.019 Uiso 1.00 1 c R . .
H(5) H 0.1741 0.8723 0.6212 0.024 Uiso 1.00 1 c R . .
H(6) H 0.0565 0.7541 0.5198 0.028 Uiso 1.00 1 c R . .
H(7) H 0.0877 0.4868 0.5333 0.030 Uiso 1.00 1 c R . .
H(8) H 0.2252 0.4388 0.6437 0.026 Uiso 1.00 1 c R . .
H(9) H 0.5138 0.9844 0.9091 0.024 Uiso 1.00 1 c R . .
H(10) H 0.7334 1.0030 0.9861 0.027 Uiso 1.00 1 c R . .
H(11) H 0.8714 0.7994 0.9629 0.030 Uiso 1.00 1 c R . .
H(12) H 0.7370 0.6541 0.8724 0.024 Uiso 1.00 1 c R . .
H(13) H 0.0192 0.6923 0.7467 0.039 Uiso 1.00 1 c R . .
H(14) H -0.0891 0.8621 0.6602 0.049 Uiso 1.00 1 c R . .
H(15) H -0.1993 0.7130 0.5653 0.066 Uiso 1.00 1 c R . .
H(16) H -0.1580 0.4526 0.5943 0.067 Uiso 1.00 1 c R . .
H(17) H -0.0212 0.4423 0.7068 0.053 Uiso 1.00 1 c R . .
H(18) H 0.4004 0.7524 0.9932 0.034 Uiso 1.00 1 c R . .
H(19) H 0.6018 0.8079 1.0786 0.035 Uiso 1.00 1 c R . .
H(20) H 0.7717 0.6263 1.0702 0.039 Uiso 1.00 1 c R . .
H(21) H 0.6754 0.4618 0.9780 0.039 Uiso 1.00 1 c R . .
H(22) H 0.4472 0.5391 0.9317 0.032 Uiso 1.00 1 c R . .
H(23) H 0.6869 0.9803 0.7652 0.022 Uiso 1.00 1 c R . .
H(24) H 0.7503 0.7405 0.7642 0.024 Uiso 1.00 1 c R . .
H(25) H 0.6473 0.5854 0.6820 0.026 Uiso 1.00 1 c R . .
H(26) H 0.4696 0.6722 0.6054 0.024 Uiso 1.00 1 c R . .
H(27) H 0.3992 0.9035 0.6121 0.022 Uiso 1.00 1 c R . .
H(28) H 0.3240 1.1868 0.7395 0.026 Uiso 1.00 1 c R . .
H(29) H 0.1076 1.1870 0.7091 0.034 Uiso 1.00 1 c R . .
H(30) H 0.0032 1.1586 0.6046 0.034 Uiso 1.00 1 c R . .
H(31) H 0.1203 1.1320 0.5321 0.034 Uiso 1.00 1 c R . .
H(32) H 0.3379 1.1279 0.5633 0.027 Uiso 1.00 1 c R . .
H(33) H 0.4668 1.3795 0.6027 0.028 Uiso 1.00 1 c R . .
H(34) H 0.5433 1.4633 0.5220 0.038 Uiso 1.00 1 c R . .
H(35) H 0.6920 1.3403 0.4874 0.036 Uiso 1.00 1 c R . .
H(36) H 0.7631 1.1260 0.5327 0.035 Uiso 1.00 1 c R . .
H(37) H 0.6851 1.0391 0.6122 0.027 Uiso 1.00 1 c R . .
H(38) H 0.6962 1.3487 0.7007 0.024 Uiso 1.00 1 c R . .
H(39) H 0.8099 1.4545 0.7907 0.029 Uiso 1.00 1 c R . .
H(40) H 0.7733 1.3955 0.8853 0.028 Uiso 1.00 1 c R . .
H(41) H 0.6175 1.2349 0.8889 0.029 Uiso 1.00 1 c R . .
H(42) H 0.5040 1.1265 0.7990 0.026 Uiso 1.00 1 c R . .
H(43) H 0.8583 0.1318 0.8431 0.067 Uiso 1.00 1 c R . .
H(44) H 0.8503 -0.0251 0.8642 0.067 Uiso 1.00 1 c R . .

loop_
_atom_site_aniso_label
_atom_site_aniso_U_11
_atom_site_aniso_U_22
_atom_site_aniso_U_33
_atom_site_aniso_U_12
_atom_site_aniso_U_13
_atom_site_aniso_U_23
Rh(1) 0.01397(13) 0.01290(13) 0.01440(13) 0.00043(12) 0.00496(10) 0.00084(12)
Fe(1) 0.0144(2) 0.0320(3) 0.0204(3) -0.0039(2) 0.0062(2) -0.0027(2)
Fe(2) 0.0239(3) 0.0152(3) 0.0157(2) -0.0002(2) 0.0024(2) 0.0024(2)
Cl(1) 0.0517(9) 0.0518(8) 0.0616(9) -0.0113(7) 0.0213(7) -0.0057(7)
Cl(2) 0.0703(15) 0.198(3) 0.0702(14) 0.0606(19) 0.0003(11) -0.0067(18)
F(1) 0.0340(15) 0.0169(11) 0.0326(14) -0.0063(11) 0.0133(12) -0.0032(10)
F(2) 0.0356(16) 0.0313(14) 0.0393(16) -0.0143(12) 0.0215(13) 0.0030(12)
F(3) 0.0332(15) 0.0396(15) 0.0373(15) -0.0022(13) 0.0244(13) -0.0042(13)
F(4) 0.0297(15) 0.0248(13) 0.0254(14) -0.0023(11) 0.0131(11) -0.0081(11)
C(1) 0.0131(18) 0.0134(17) 0.0190(19) -0.0027(14) 0.0078(15) 0.0028(15)
C(2) 0.0168(19) 0.0160(17) 0.0161(19) -0.0003(14) 0.0061(16) 0.0000(14)
C(3) 0.0180(19) 0.0124(18) 0.0161(18) 0.0006(13) 0.0040(15) -0.0022(13)
C(4) 0.0200(19) 0.016(2) 0.0143(16) 0.0033(15) 0.0081(14) 0.0048(15)
C(5) 0.0171(18) 0.0138(18) 0.0158(18) -0.0012(14) 0.0062(15) 0.0037(14)
C(6) 0.0176(19) 0.0134(17) 0.0179(18) -0.0004(14) 0.0076(15) -0.0008(15)
C(7) 0.0169(19) 0.0164(18) 0.0150(18) 0.0012(15) 0.0030(15) -0.0004(15)
C(8) 0.0150(19) 0.0195(19) 0.0181(19) -0.0028(15) 0.0050(15) -0.0034(15)
C(9) 0.0158(18) 0.0185(19) 0.0182(19) -0.0015(15) 0.0065(15) -0.0003(16)
C(10) 0.0203(18) 0.0213(18) 0.0193(17) -0.001(2) 0.0071(14) 0.002(2)
C(11) 0.018(2) 0.035(2) 0.0166(19) -0.0037(18) 0.0030(16) -0.0042(18)
C(12) 0.022(2) 0.035(2) 0.019(2) -0.0056(18) 0.0083(17) -0.0060(18)
C(13) 0.018(2) 0.023(2) 0.024(2) -0.0029(16) 0.0066(17) -0.0026(17)
C(14) 0.026(2) 0.022(2) 0.0123(17) -0.0021(16) 0.0067(15) 0.0010(15)
C(15) 0.023(2) 0.0168(18) 0.021(2) 0.0015(16) 0.0066(17) 0.0012(16)
C(16) 0.025(2) 0.018(2) 0.023(2) -0.0043(17) 0.0022(17) 0.0013(17)
C(17) 0.022(2) 0.027(2) 0.024(2) -0.0030(17) 0.0009(18) 0.0021(17)
C(18) 0.0184(19) 0.019(2) 0.023(2) 0.0011(15) 0.0048(16) 0.0021(16)
C(19) 0.022(2) 0.0159(19) 0.021(2) -0.0035(16) 0.0054(17) -0.0012(16)
C(20) 0.023(2) 0.030(2) 0.027(2) -0.0075(18) 0.0071(19) 0.0048(19)
C(21) 0.020(2) 0.034(2) 0.023(2) 0.0044(18) 0.0135(17) 0.0029(18)
C(22) 0.019(2) 0.0236(19) 0.0137(18) 0.0047(15) 0.0040(15) 0.0024(15)
C(23) 0.020(2) 0.053(3) 0.028(2) 0.001(2) 0.0130(19) -0.000(2)
C(24) 0.029(2) 0.059(3) 0.040(2) 0.019(2) 0.019(2) 0.010(2)
C(25) 0.018(2) 0.122(6) 0.027(2) 0.005(3) 0.009(2) 0.004(3)
C(26) 0.029(3) 0.091(5) 0.053(3) -0.031(3) 0.019(2) -0.030(3)
C(27) 0.033(2) 0.052(3) 0.056(3) -0.010(2) 0.027(2) 0.006(2)
C(28) 0.037(2) 0.027(2) 0.024(2) 0.001(2) 0.015(2) 0.0067(18)
C(29) 0.056(3) 0.020(2) 0.0121(19) 0.000(2) 0.0096(19) 0.0053(16)
C(30) 0.038(2) 0.029(2) 0.026(2) 0.001(2) -0.001(2) 0.014(2)
C(31) 0.056(3) 0.018(2) 0.026(2) 0.008(2) 0.014(2) 0.0091(18)
C(32) 0.036(2) 0.021(2) 0.021(2) -0.0087(19) 0.0049(19) 0.0023(17)
C(33) 0.0135(18) 0.0163(18) 0.0183(19) -0.0010(14) 0.0092(15) 0.0028(15)
C(34) 0.0132(19) 0.0181(19) 0.023(2) 0.0003(15) 0.0053(16) 0.0052(16)
C(35) 0.0167(17) 0.0186(17) 0.0257(18) 0.0008(19) 0.0087(14) 0.006(2)
C(36) 0.026(2) 0.0147(18) 0.030(2) 0.0071(16) 0.0162(19) 0.0057(17)
C(37) 0.028(2) 0.017(2) 0.0182(19) 0.0009(15) 0.0106(16) -0.0004(15)
C(38) 0.022(2) 0.019(2) 0.0153(19) 0.0004(17) 0.0065(16) 0.0005(16)
C(39) 0.0199(19) 0.0103(17) 0.024(2) 0.0048(14) 0.0058(16) 0.0010(15)
C(40) 0.025(2) 0.0167(19) 0.023(2) -0.0004(16) 0.0062(17) 0.0012(16)
C(41) 0.023(2) 0.021(2) 0.041(2) -0.0008(17) 0.009(2) -0.003(2)
C(42) 0.0133(19) 0.024(2) 0.046(2) 0.0017(17) 0.0048(19) 0.001(2)
C(43) 0.020(2) 0.027(2) 0.033(2) 0.0029(18) -0.0020(18) 0.002(2)
C(44) 0.020(2) 0.0210(19) 0.026(2) 0.0048(17) 0.0066(17) 0.0034(17)
C(45) 0.019(2) 0.0179(19) 0.0164(19) -0.0043(15) 0.0015(16) -0.0017(16)
C(46) 0.022(2) 0.0226(19) 0.026(2) 0.0017(16) 0.0054(18) 0.0092(17)
C(47) 0.033(2) 0.033(2) 0.024(2) -0.004(2) -0.001(2) 0.016(2)
C(48) 0.026(2) 0.043(3) 0.020(2) -0.012(2) 0.0047(17) 0.005(2)
C(49) 0.030(2) 0.037(2) 0.024(2) -0.004(2) 0.0122(19) -0.005(2)
C(50) 0.021(2) 0.025(2) 0.024(2) -0.0013(17) 0.0086(17) -0.0012(18)
C(51) 0.0165(19) 0.0162(16) 0.0191(19) 0.0041(14) 0.0048(15) 0.0032(15)
C(52) 0.023(2) 0.0181(17) 0.0182(19) 0.0012(16) 0.0050(16) 0.0015(15)
C(53) 0.025(2) 0.018(2) 0.029(2) -0.0039(16) 0.0040(18) -0.0039(18)
C(54) 0.030(2) 0.018(2) 0.021(2) 0.0031(17) 0.0020(18) -0.0039(17)
C(55) 0.033(2) 0.022(2) 0.0182(18) 0.0020(19) 0.0080(16) 0.0004(18)
C(56) 0.026(2) 0.021(2) 0.021(2) -0.0006(17) 0.0092(17) 0.0005(16)
C(57) 0.030(3) 0.039(3) 0.113(6) 0.000(2) 0.046(3) -0.020(3)
B(1) 0.017(2) 0.0160(19) 0.015(2) -0.0018(17) 0.0022(16) -0.0004(16)

loop_
_atom_type_symbol
_atom_type_description
_atom_type_scat_dispersion_real
_atom_type_scat_dispersion_imag
_atom_type_scat_source
C C 0.003 0.002
;
International Tables for Crystallography
(1992, Vol. C, Tables 4.2.6.8 and 6.1.1.4)
;
H H 0.000 0.000
;
International Tables for Crystallography
(1992, Vol. C, Table 6.1.1.4)
;
B B 0.001 0.001
;
International Tables for Crystallography
(1992, Vol. C, Tables 4.2.6.8 and 6.1.1.4)
;
F F 0.017 0.010
;
International Tables for Crystallography
(1992, Vol. C, Tables 4.2.6.8 and 6.1.1.4)
;
Fe Fe 0.346 0.844
;
International Tables for Crystallography
(1992, Vol. C, Tables 4.2.6.8 and 6.1.1.4)
;
Rh Rh -1.118 0.919
;
International Tables for Crystallography
(1992, Vol. C, Tables 4.2.6.8 and 6.1.1.4)
;
Cl Cl 0.148 0.159
;
International Tables for Crystallography
(1992, Vol. C, Tables 4.2.6.8 and 6.1.1.4)
;
= = = = =

loop_
_geom_angle_atom_site_label_1
_geom_angle_atom_site_label_2
_geom_angle_atom_site_label_3
_geom_angle
_geom_angle_publ_flag
_geom_angle_site_symmetry_1
_geom_angle_site_symmetry_2
_geom_angle_site_symmetry_3
C(1) Rh(1) C(2) 38.90(15) yes . . .
C(1) Rh(1) C(4) 79.50(15) yes . . .
C(1) Rh(1) C(5) 65.67(14) yes . . .
C(1) Rh(1) C(33) 129.36(13) yes . . .
C(1) Rh(1) C(34) 163.64(14) yes . . .
C(1) Rh(1) C(35) 156.74(16) yes . . .
C(1) Rh(1) C(36) 122.88(15) yes . . .
C(1) Rh(1) C(37) 103.25(16) yes . . .
C(1) Rh(1) C(38) 105.75(15) yes . . .
C(2) Rh(1) C(4) 65.49(15) yes . . .
C(2) Rh(1) C(5) 78.43(16) yes . . .
C(2) Rh(1) C(33) 107.63(15) yes . . .
C(2) Rh(1) C(34) 129.88(15) yes . . .
C(2) Rh(1) C(35) 163.83(16) yes . . .
C(2) Rh(1) C(36) 159.38(14) yes . . .
C(2) Rh(1) C(37) 127.36(15) yes . . .
C(2) Rh(1) C(38) 106.65(16) yes . . .
C(4) Rh(1) C(5) 38.96(14) yes . . .
C(4) Rh(1) C(33) 127.65(13) yes . . .
C(4) Rh(1) C(34) 107.53(14) yes . . .
C(4) Rh(1) C(35) 106.73(14) yes . . .
C(4) Rh(1) C(36) 128.56(14) yes . . .
C(4) Rh(1) C(37) 161.92(14) yes . . .
C(4) Rh(1) C(38) 160.71(15) yes . . .
C(5) Rh(1) C(33) 162.34(13) yes . . .
C(5) Rh(1) C(34) 128.97(14) yes . . .
C(5) Rh(1) C(35) 104.70(16) yes . . .
C(5) Rh(1) C(36) 103.76(16) yes . . .
C(5) Rh(1) C(37) 125.62(15) yes . . .
C(5) Rh(1) C(38) 159.98(15) yes . . .
C(33) Rh(1) C(34) 34.89(13) yes . . .
C(33) Rh(1) C(35) 64.91(15) yes . . .
C(33) Rh(1) C(36) 76.57(15) yes . . .
C(33) Rh(1) C(37) 64.41(14) yes . . .
C(33) Rh(1) C(38) 35.44(14) yes . . .
C(34) Rh(1) C(35) 36.58(16) yes . . .
C(34) Rh(1) C(36) 64.74(15) yes . . .
C(34) Rh(1) C(37) 74.80(15) yes . . .
C(34) Rh(1) C(38) 62.87(14) yes . . .
C(35) Rh(1) C(36) 36.14(15) yes . . .
C(35) Rh(1) C(37) 64.01(15) yes . . .
C(35) Rh(1) C(38) 75.96(15) yes . . .
C(36) Rh(1) C(37) 35.38(14) yes . . .
C(36) Rh(1) C(38) 64.64(16) yes . . .
C(37) Rh(1) C(38) 36.19(15) yes . . .
C(9) Fe(1) C(10) 40.85(16) yes . . .
C(9) Fe(1) C(11) 68.57(17) yes . . .
C(9) Fe(1) C(12) 68.31(17) yes . . .
C(9) Fe(1) C(13) 41.06(16) yes . . .
C(9) Fe(1) C(23) 108.32(17) yes . . .
C(9) Fe(1) C(24) 124.97(19) yes . . .
C(9) Fe(1) C(25) 162.1(2) yes . . .
C(9) Fe(1) C(26) 155.7(2) yes . . .
C(9) Fe(1) C(27) 120.9(2) yes . . .
C(10) Fe(1) C(11) 40.49(16) yes . . .
C(10) Fe(1) C(12) 68.29(18) yes . . .
C(10) Fe(1) C(13) 68.80(18) yes . . .
C(10) Fe(1) C(23) 120.13(19) yes . . .
C(10) Fe(1) C(24) 106.4(2) yes . . .
C(10) Fe(1) C(25) 124.7(2) yes . . .
C(10) Fe(1) C(26) 162.5(2) yes . . .
C(10) Fe(1) C(27) 154.93(19) yes . . .
C(11) Fe(1) C(12) 40.90(19) yes . . .
C(11) Fe(1) C(13) 68.69(18) yes . . .
C(11) Fe(1) C(23) 154.0(2) yes . . .
C(11) Fe(1) C(24) 118.8(2) yes . . .
C(11) Fe(1) C(25) 107.0(2) yes . . .
C(11) Fe(1) C(26) 126.0(2) yes . . .
C(11) Fe(1) C(27) 163.9(2) yes . . .
C(12) Fe(1) C(13) 40.34(17) yes . . .
C(12) Fe(1) C(23) 164.0(2) yes . . .
C(12) Fe(1) C(24) 154.42(19) yes . . .
C(12) Fe(1) C(25) 120.5(2) yes . . .
C(12) Fe(1) C(26) 108.7(2) yes . . .
C(12) Fe(1) C(27) 127.2(2) yes . . .
C(13) Fe(1) C(23) 126.99(18) yes . . .
C(13) Fe(1) C(24) 163.23(18) yes . . .
C(13) Fe(1) C(25) 155.2(2) yes . . .
C(13) Fe(1) C(26) 120.9(2) yes . . .
C(13) Fe(1) C(27) 109.0(2) yes . . .
C(23) Fe(1) C(24) 40.4(2) yes . . .
C(23) Fe(1) C(25) 67.5(2) yes . . .
C(23) Fe(1) C(26) 67.5(2) yes . . .
C(23) Fe(1) C(27) 40.0(2) yes . . .
C(24) Fe(1) C(25) 40.6(2) yes . . .
C(24) Fe(1) C(26) 68.4(2) yes . . .
C(24) Fe(1) C(27) 68.2(2) yes . . .
C(25) Fe(1) C(26) 40.6(3) yes . . .
C(25) Fe(1) C(27) 68.0(2) yes . . .
C(26) Fe(1) C(27) 40.4(2) yes . . .
C(14) Fe(2) C(15) 41.15(16) yes . . .
C(14) Fe(2) C(16) 69.02(16) yes . . .
C(14) Fe(2) C(17) 69.17(18) yes . . .
C(14) Fe(2) C(18) 41.51(17) yes . . .
C(14) Fe(2) C(28) 118.53(18) yes . . .
C(14) Fe(2) C(29) 153.6(2) yes . . .
C(14) Fe(2) C(30) 163.44(19) yes . . .
C(14) Fe(2) C(31) 125.13(18) yes . . .
C(14) Fe(2) C(32) 106.59(17) yes . . .
C(15) Fe(2) C(16) 40.66(16) yes . . .
C(15) Fe(2) C(17) 68.88(18) yes . . .
C(15) Fe(2) C(18) 69.33(18) yes . . .
C(15) Fe(2) C(28) 108.52(19) yes . . .
C(15) Fe(2) C(29) 120.21(19) yes . . .
C(15) Fe(2) C(30) 154.40(18) yes . . .
C(15) Fe(2) C(31) 163.99(17) yes . . .
C(15) Fe(2) C(32) 127.27(17) yes . . .
C(16) Fe(2) C(17) 41.04(19) yes . . .
C(16) Fe(2) C(18) 69.02(18) yes . . .
C(16) Fe(2) C(28) 128.23(19) yes . . .
C(16) Fe(2) C(29) 109.33(19) yes . . .
C(16) Fe(2) C(30) 120.09(18) yes . . .
C(16) Fe(2) C(31) 153.1(2) yes . . .
C(16) Fe(2) C(32) 165.62(19) yes . . .
C(17) Fe(2) C(18) 40.78(17) yes . . .
C(17) Fe(2) C(28) 166.04(18) yes . . .
C(17) Fe(2) C(29) 127.95(19) yes . . .
C(17) Fe(2) C(30) 107.8(2) yes . . .
C(17) Fe(2) C(31) 117.7(2) yes . . .
C(17) Fe(2) C(32) 151.7(2) yes . . .
C(18) Fe(2) C(28) 152.43(17) yes . . .
C(18) Fe(2) C(29) 164.43(19) yes . . .
C(18) Fe(2) C(30) 125.7(2) yes . . .
C(18) Fe(2) C(31) 105.4(2) yes . . .
C(18) Fe(2) C(32) 117.40(18) yes . . .
C(28) Fe(2) C(29) 40.51(19) yes . . .
C(28) Fe(2) C(30) 68.3(2) yes . . .
C(28) Fe(2) C(31) 68.7(2) yes . . .
C(28) Fe(2) C(32) 40.7(2) yes . . .
C(29) Fe(2) C(30) 40.7(2) yes . . .
C(29) Fe(2) C(31) 68.7(2) yes . . .
C(29) Fe(2) C(32) 68.14(19) yes . . .
C(30) Fe(2) C(31) 40.68(19) yes . . .
C(30) Fe(2) C(32) 67.91(19) yes . . .
C(31) Fe(2) C(32) 40.5(2) yes . . .
Rh(1) C(1) C(2) 69.4(2) yes . . .
Rh(1) C(1) C(6) 96.0(2) yes . . .
Rh(1) C(1) C(9) 116.3(3) yes . . .
C(2) C(1) C(6) 111.9(3) yes . . .
C(2) C(1) C(9) 123.1(3) yes . . .
C(6) C(1) C(9) 122.6(3) yes . . .
Rh(1) C(2) C(1) 71.7(2) yes . . .
Rh(1) C(2) C(3) 98.7(2) yes . . .
C(1) C(2) C(3) 113.4(3) yes . . .
C(2) C(3) C(4) 98.5(3) yes . . .
C(2) C(3) C(8) 109.6(3) yes . . .
C(4) C(3) C(8) 109.7(3) yes . . .
Rh(1) C(4) C(3) 96.1(2) yes . . .
Rh(1) C(4) C(5) 68.9(2) yes . . .
Rh(1) C(4) C(14) 117.3(3) yes . . .
C(3) C(4) C(5) 110.6(3) yes . . .
C(3) C(4) C(14) 121.1(3) yes . . .
C(5) C(4) C(14) 125.9(3) yes . . .
Rh(1) C(5) C(4) 72.1(2) yes . . .
Rh(1) C(5) C(6) 97.8(2) yes . . .
C(4) C(5) C(6) 114.4(3) yes . . .
C(1) C(6) C(5) 98.7(3) yes . . .
C(1) C(6) C(7) 108.6(3) yes . . .
C(5) C(6) C(7) 109.7(3) yes . . .
C(6) C(7) C(8) 112.7(3) yes . . .
C(6) C(7) C(19) 127.3(3) yes . . .
C(8) C(7) C(19) 120.0(4) yes . . .
C(3) C(8) C(7) 113.8(4) yes . . .
C(3) C(8) C(22) 127.3(3) yes . . .
C(7) C(8) C(22) 118.8(4) yes . . .
Fe(1) C(9) C(1) 124.9(3) yes . . .
Fe(1) C(9) C(10) 69.3(2) yes . . .
Fe(1) C(9) C(13) 70.3(2) yes . . .
C(1) C(9) C(10) 125.6(3) yes . . .
C(1) C(9) C(13) 126.5(3) yes . . .
C(10) C(9) C(13) 107.9(3) yes . . .
Fe(1) C(10) C(9) 69.9(2) yes . . .
Fe(1) C(10) C(11) 69.8(2) yes . . .
C(9) C(10) C(11) 108.5(4) yes . . .
Fe(1) C(11) C(10) 69.7(2) yes . . .
Fe(1) C(11) C(12) 70.2(2) yes . . .
C(10) C(11) C(12) 107.9(3) yes . . .
Fe(1) C(12) C(11) 68.9(2) yes . . .
Fe(1) C(12) C(13) 70.2(2) yes . . .
C(11) C(12) C(13) 108.6(3) yes . . .
Fe(1) C(13) C(9) 68.7(2) yes . . .
Fe(1) C(13) C(12) 69.4(2) yes . . .
C(9) C(13) C(12) 107.0(3) yes . . .
Fe(2) C(14) C(4) 123.4(3) yes . . .
Fe(2) C(14) C(15) 70.3(2) yes . . .
Fe(2) C(14) C(18) 69.2(2) yes . . .
C(4) C(14) C(15) 125.5(3) yes . . .
C(4) C(14) C(18) 126.6(3) yes . . .
C(15) C(14) C(18) 107.8(3) yes . . .
Fe(2) C(15) C(14) 68.5(2) yes . . .
Fe(2) C(15) C(16) 69.7(2) yes . . .
C(14) C(15) C(16) 107.9(3) yes . . .
Fe(2) C(16) C(15) 69.7(2) yes . . .
Fe(2) C(16) C(17) 69.3(2) yes . . .
C(15) C(16) C(17) 108.1(3) yes . . .
Fe(2) C(17) C(16) 69.7(2) yes . . .
Fe(2) C(17) C(18) 68.9(2) yes . . .
C(16) C(17) C(18) 108.0(3) yes . . .
Fe(2) C(18) C(14) 69.3(2) yes . . .
Fe(2) C(18) C(17) 70.3(2) yes . . .
C(14) C(18) C(17) 108.1(3) yes . . .
F(1) C(19) C(7) 122.0(4) yes . . .
F(1) C(19) C(20) 116.9(4) yes . . .
C(7) C(19) C(20) 121.1(4) yes . . .
F(2) C(20) C(19) 121.0(4) yes . . .
F(2) C(20) C(21) 120.3(4) yes . . .
C(19) C(20) C(21) 118.7(4) yes . . .
F(3) C(21) C(20) 118.5(4) yes . . .
F(3) C(21) C(22) 121.2(4) yes . . .
C(20) C(21) C(22) 120.3(4) yes . . .
F(4) C(22) C(8) 120.8(3) yes . . .
F(4) C(22) C(21) 118.2(4) yes . . .
C(8) C(22) C(21) 121.1(4) yes . . .
Fe(1) C(23) C(24) 69.8(3) yes . . .
Fe(1) C(23) C(27) 69.9(3) yes . . .
C(24) C(23) C(27) 109.3(4) yes . . .
Fe(1) C(24) C(23) 69.8(3) yes . . .
Fe(1) C(24) C(25) 69.6(3) yes . . .
C(23) C(24) C(25) 106.9(6) yes . . .
Fe(1) C(25) C(24) 69.8(3) yes . . .
Fe(1) C(25) C(26) 70.0(3) yes . . .
C(24) C(25) C(26) 108.4(5) yes . . .
Fe(1) C(26) C(25) 69.4(3) yes . . .
Fe(1) C(26) C(27) 69.5(3) yes . . .
C(25) C(26) C(27) 107.4(6) yes . . .
Fe(1) C(27) C(23) 70.1(3) yes . . .
Fe(1) C(27) C(26) 70.0(4) yes . . .
C(23) C(27) C(26) 108.0(5) yes . . .
Fe(2) C(28) C(29) 69.8(3) yes . . .
Fe(2) C(28) C(32) 69.2(3) yes . . .
C(29) C(28) C(32) 107.4(4) yes . . .
Fe(2) C(29) C(28) 69.7(2) yes . . .
Fe(2) C(29) C(30) 70.1(3) yes . . .
C(28) C(29) C(30) 108.1(4) yes . . .
Fe(2) C(30) C(29) 69.3(2) yes . . .
Fe(2) C(30) C(31) 68.8(2) yes . . .
C(29) C(30) C(31) 107.8(4) yes . . .
Fe(2) C(31) C(30) 70.5(2) yes . . .
Fe(2) C(31) C(32) 69.7(2) yes . . .
C(30) C(31) C(32) 107.6(4) yes . . .
Fe(2) C(32) C(28) 70.0(3) yes . . .
Fe(2) C(32) C(31) 69.8(2) yes . . .
C(28) C(32) C(31) 109.0(4) yes . . .
Rh(1) C(33) C(34) 70.2(2) yes . . .
Rh(1) C(33) C(38) 66.5(2) yes . . .
Rh(1) C(33) B(1) 138.2(3) yes . . .
C(34) C(33) C(38) 114.7(3) yes . . .
C(34) C(33) B(1) 123.7(3) yes . . .
C(38) C(33) B(1) 121.4(3) yes . . .
Rh(1) C(34) C(33) 74.9(2) yes . . .
Rh(1) C(34) C(35) 68.5(2) yes . . .
C(33) C(34) C(35) 121.5(3) yes . . .
Rh(1) C(35) C(34) 74.9(2) yes . . .
Rh(1) C(35) C(36) 74.6(2) yes . . .
C(34) C(35) C(36) 121.2(3) yes . . .
Rh(1) C(36) C(35) 69.3(2) yes . . .
Rh(1) C(36) C(37) 71.8(2) yes . . .
C(35) C(36) C(37) 117.5(3) yes . . .
Rh(1) C(37) C(36) 72.8(2) yes . . .
Rh(1) C(37) C(38) 69.6(2) yes . . .
C(36) C(37) C(38) 119.9(3) yes . . .
Rh(1) C(38) C(33) 78.1(2) yes . . .
Rh(1) C(38) C(37) 74.2(2) yes . . .
C(33) C(38) C(37) 124.3(3) yes . . .
C(40) C(39) C(44) 114.9(3) yes . . .
C(40) C(39) B(1) 124.9(3) yes . . .
C(44) C(39) B(1) 119.9(4) yes . . .
C(39) C(40) C(41) 123.2(4) yes . . .
C(40) C(41) C(42) 120.0(5) yes . . .
C(41) C(42) C(43) 118.9(4) yes . . .
C(42) C(43) C(44) 120.3(4) yes . . .
C(39) C(44) C(43) 122.7(4) yes . . .
C(46) C(45) C(50) 115.4(4) yes . . .
C(46) C(45) B(1) 120.3(4) yes . . .
C(50) C(45) B(1) 124.3(3) yes . . .
C(45) C(46) C(47) 121.8(4) yes . . .
C(46) C(47) C(48) 120.9(4) yes . . .
C(47) C(48) C(49) 119.4(5) yes . . .
C(48) C(49) C(50) 119.7(5) yes . . .
C(45) C(50) C(49) 122.8(4) yes . . .
C(52) C(51) C(56) 115.1(3) yes . . .
C(52) C(51) B(1) 122.9(3) yes . . .
C(56) C(51) B(1) 121.8(3) yes . . .
C(51) C(52) C(53) 123.3(4) yes . . .
C(52) C(53) C(54) 119.9(4) yes . . .
C(53) C(54) C(55) 119.5(3) yes . . .
C(54) C(55) C(56) 120.5(4) yes . . .
C(51) C(56) C(55) 121.7(4) yes . . .
Cl(1) C(57) Cl(2) 119.8(3) yes . . .
C(33) B(1) C(39) 108.1(3) yes . . .
C(33) B(1) C(45) 105.8(3) yes . . .
C(33) B(1) C(51) 109.0(2) yes . . .
C(39) B(1) C(45) 109.1(3) yes . . .
C(39) B(1) C(51) 116.2(3) yes . . .
C(45) B(1) C(51) 108.2(3) yes . . .
Rh(1) C(2) H(1) 120.4 no . . .
C(1) C(2) H(1) 120.4 no . . .
C(3) C(2) H(1) 120.4 no . . .
C(2) C(3) H(3) 112.7 no . . .
C(4) C(3) H(3) 112.7 no . . .
C(8) C(3) H(3) 112.7 no . . .
Rh(1) C(5) H(2) 120.2 no . . .
C(4) C(5) H(2) 120.2 no . . .
C(6) C(5) H(2) 120.2 no . . .
C(1) C(6) H(4) 113.0 no . . .
C(5) C(6) H(4) 113.0 no . . .
C(7) C(6) H(4) 113.0 no . . .
Fe(1) C(10) H(5) 125.8 no . . .
C(9) C(10) H(5) 125.8 no . . .
C(11) C(10) H(5) 125.7 no . . .
Fe(1) C(11) H(6) 126.0 no . . .
C(10) C(11) H(6) 126.0 no . . .
C(12) C(11) H(6) 126.0 no . . .
Fe(1) C(12) H(7) 125.7 no . . .
C(11) C(12) H(7) 125.7 no . . .
C(13) C(12) H(7) 125.7 no . . .
Fe(1) C(13) H(8) 126.5 no . . .
C(9) C(13) H(8) 126.5 no . . .
C(12) C(13) H(8) 126.5 no . . .
Fe(2) C(15) H(9) 126.1 no . . .
C(14) C(15) H(9) 126.1 no . . .
C(16) C(15) H(9) 126.1 no . . .
Fe(2) C(16) H(10) 125.9 no . . .
C(15) C(16) H(10) 125.9 no . . .
C(17) C(16) H(10) 125.9 no . . .
Fe(2) C(17) H(11) 126.0 no . . .
C(16) C(17) H(11) 126.0 no . . .
C(18) C(17) H(11) 126.0 no . . .
Fe(2) C(18) H(12) 125.9 no . . .
C(14) C(18) H(12) 125.9 no . . .
C(17) C(18) H(12) 125.9 no . . .
Fe(1) C(23) H(13) 125.3 no . . .
C(24) C(23) H(13) 125.3 no . . .
C(27) C(23) H(13) 125.3 no . . .
Fe(1) C(24) H(14) 126.6 no . . .
C(23) C(24) H(14) 126.6 no . . .
C(25) C(24) H(14) 126.6 no . . .
Fe(1) C(25) H(15) 125.8 no . . .
C(24) C(25) H(15) 125.8 no . . .
C(26) C(25) H(15) 125.8 no . . .
Fe(1) C(26) H(16) 126.3 no . . .
C(25) C(26) H(16) 126.3 no . . .
C(27) C(26) H(16) 126.3 no . . .
Fe(1) C(27) H(17) 126.0 no . . .
C(23) C(27) H(17) 126.0 no . . .
C(26) C(27) H(17) 126.0 no . . .
Fe(2) C(28) H(18) 126.3 no . . .
C(29) C(28) H(18) 126.3 no . . .
C(32) C(28) H(18) 126.3 no . . .
Fe(2) C(29) H(19) 125.9 no . . .
C(28) C(29) H(19) 125.9 no . . .
C(30) C(29) H(19) 125.9 no . . .
Fe(2) C(30) H(20) 126.1 no . . .
C(29) C(30) H(20) 126.1 no . . .
C(31) C(30) H(20) 126.1 no . . .
Fe(2) C(31) H(21) 126.2 no . . .
C(30) C(31) H(21) 126.2 no . . .
C(32) C(31) H(21) 126.2 no . . .
Fe(2) C(32) H(22) 125.5 no . . .
C(28) C(32) H(22) 125.5 no . . .
C(31) C(32) H(22) 125.5 no . . .
Rh(1) C(34) H(23) 118.6 no . . .
C(33) C(34) H(23) 118.6 no . . .
C(35) C(34) H(23) 118.6 no . . .
Rh(1) C(35) H(24) 119.3 no . . .
C(34) C(35) H(24) 119.3 no . . .
C(36) C(35) H(24) 119.3 no . . .
Rh(1) C(36) H(25) 120.8 no . . .
C(35) C(36) H(25) 120.8 no . . .
C(37) C(36) H(25) 120.8 no . . .
Rh(1) C(37) H(26) 119.5 no . . .
C(36) C(37) H(26) 119.5 no . . .
C(38) C(37) H(26) 119.5 no . . .
Rh(1) C(38) H(27) 117.8 no . . .
C(33) C(38) H(27) 117.8 no . . .
C(37) C(38) H(27) 117.8 no . . .
C(39) C(40) H(28) 118.4 no . . .
C(41) C(40) H(28) 118.4 no . . .
C(40) C(41) H(29) 120.0 no . . .
C(42) C(41) H(29) 120.0 no . . .
C(41) C(42) H(30) 120.6 no . . .
C(43) C(42) H(30) 120.5 no . . .
C(42) C(43) H(31) 119.8 no . . .
C(44) C(43) H(31) 119.8 no . . .
C(39) C(44) H(32) 118.7 no . . .
C(43) C(44) H(32) 118.7 no . . .
C(45) C(46) H(33) 119.1 no . . .
C(47) C(46) H(33) 119.1 no . . .
C(46) C(47) H(34) 119.5 no . . .
C(48) C(47) H(34) 119.5 no . . .
C(47) C(48) H(35) 120.3 no . . .
C(49) C(48) H(35) 120.3 no . . .
C(48) C(49) H(36) 120.2 no . . .
C(50) C(49) H(36) 120.2 no . . .
C(45) C(50) H(37) 118.6 no . . .
C(49) C(50) H(37) 118.6 no . . .
C(51) C(52) H(38) 118.4 no . . .
C(53) C(52) H(38) 118.3 no . . .
C(52) C(53) H(39) 120.0 no . . .
C(54) C(53) H(39) 120.0 no . . .
C(53) C(54) H(40) 120.3 no . . .
C(55) C(54) H(40) 120.3 no . . .
C(54) C(55) H(41) 119.8 no . . .
C(56) C(55) H(41) 119.8 no . . .
C(51) C(56) H(42) 119.2 no . . .
C(55) C(56) H(42) 119.1 no . . .
Cl(1) C(57) H(43) 107.4 no . . .
Cl(1) C(57) H(44) 107.4 no . . .
Cl(2) C(57) H(43) 107.4 no . . .
Cl(2) C(57) H(44) 107.4 no . . .
H(43) C(57) H(44) 106.9 no . . .

loop_
_geom_bond_atom_site_label_1
_geom_bond_atom_site_label_2
_geom_bond_distance
_geom_bond_publ_flag
_geom_bond_site_symmetry_1
_geom_bond_site_symmetry_2
Rh(1) C(1) 2.150(4) yes . .
Rh(1) C(2) 2.121(4) yes . .
Rh(1) C(4) 2.163(3) yes . .
Rh(1) C(5) 2.120(4) yes . .
Rh(1) C(33) 2.397(4) yes . .
Rh(1) C(34) 2.336(4) yes . .
Rh(1) C(35) 2.251(4) yes . .
Rh(1) C(36) 2.319(5) yes . .
Rh(1) C(37) 2.306(4) yes . .
Rh(1) C(38) 2.247(4) yes . .
Fe(1) C(9) 2.042(4) yes . .
Fe(1) C(10) 2.034(4) yes . .
Fe(1) C(11) 2.036(5) yes . .
Fe(1) C(12) 2.053(5) yes . .
Fe(1) C(13) 2.064(4) yes . .
Fe(1) C(23) 2.045(5) yes . .
Fe(1) C(24) 2.045(6) yes . .
Fe(1) C(25) 2.043(5) yes . .
Fe(1) C(26) 2.051(7) yes . .
Fe(1) C(27) 2.044(7) yes . .
Fe(2) C(14) 2.034(3) yes . .
Fe(2) C(15) 2.059(4) yes . .
Fe(2) C(16) 2.059(4) yes . .
Fe(2) C(17) 2.053(5) yes . .
Fe(2) C(18) 2.034(5) yes . .
Fe(2) C(28) 2.051(6) yes . .
Fe(2) C(29) 2.053(5) yes . .
Fe(2) C(30) 2.064(4) yes . .
Fe(2) C(31) 2.041(4) yes . .
Fe(2) C(32) 2.040(5) yes . .
Cl(1) C(57) 1.563(7) yes . .
Cl(2) C(57) 1.830(8) yes . .
F(1) C(19) 1.351(4) yes . .
F(2) C(20) 1.324(6) yes . .
F(3) C(21) 1.335(6) yes . .
F(4) C(22) 1.338(5) yes . .
C(1) C(2) 1.423(5) yes . .
C(1) C(6) 1.535(5) yes . .
C(1) C(9) 1.464(5) yes . .
C(2) C(3) 1.516(5) yes . .
C(3) C(4) 1.544(5) yes . .
C(3) C(8) 1.506(6) yes . .
C(4) C(5) 1.429(5) yes . .
C(4) C(14) 1.459(5) yes . .
C(5) C(6) 1.517(5) yes . .
C(6) C(7) 1.518(6) yes . .
C(7) C(8) 1.403(5) yes . .
C(7) C(19) 1.376(6) yes . .
C(8) C(22) 1.390(6) yes . .
C(9) C(10) 1.423(5) yes . .
C(9) C(13) 1.440(5) yes . .
C(10) C(11) 1.408(5) yes . .
C(11) C(12) 1.429(6) yes . .
C(12) C(13) 1.419(5) yes . .
C(14) C(15) 1.438(5) yes . .
C(14) C(18) 1.442(6) yes . .
C(15) C(16) 1.430(5) yes . .
C(16) C(17) 1.441(6) yes . .
C(17) C(18) 1.424(5) yes . .
C(19) C(20) 1.400(7) yes . .
C(20) C(21) 1.394(6) yes . .
C(21) C(22) 1.380(6) yes . .
C(23) C(24) 1.411(7) yes . .
C(23) C(27) 1.398(8) yes . .
C(24) C(25) 1.418(8) yes . .
C(25) C(26) 1.421(12) yes . .
C(26) C(27) 1.415(8) yes . .
C(28) C(29) 1.421(6) yes . .
C(28) C(32) 1.424(7) yes . .
C(29) C(30) 1.431(7) yes . .
C(30) C(31) 1.427(6) yes . .
C(31) C(32) 1.414(7) yes . .
C(33) C(34) 1.420(5) yes . .
C(33) C(38) 1.421(5) yes . .
C(33) B(1) 1.656(5) yes . .
C(34) C(35) 1.442(6) yes . .
C(35) C(36) 1.419(5) yes . .
C(36) C(37) 1.406(5) yes . .
C(37) C(38) 1.415(6) yes . .
C(39) C(40) 1.406(7) yes . .
C(39) C(44) 1.403(5) yes . .
C(39) B(1) 1.644(6) yes . .
C(40) C(41) 1.391(6) yes . .
C(41) C(42) 1.393(7) yes . .
C(42) C(43) 1.379(8) yes . .
C(43) C(44) 1.403(6) yes . .
C(45) C(46) 1.406(6) yes . .
C(45) C(50) 1.406(6) yes . .
C(45) B(1) 1.639(6) yes . .
C(46) C(47) 1.396(7) yes . .
C(47) C(48) 1.366(7) yes . .
C(48) C(49) 1.387(7) yes . .
C(49) C(50) 1.391(7) yes . .
C(51) C(52) 1.391(6) yes . .
C(51) C(56) 1.422(6) yes . .
C(51) B(1) 1.648(5) yes . .
C(52) C(53) 1.398(5) yes . .
C(53) C(54) 1.372(7) yes . .
C(54) C(55) 1.380(6) yes . .
C(55) C(56) 1.400(5) yes . .
C(2) H(1) 1.000 no . .
C(3) H(3) 1.000 no . .
C(5) H(2) 1.000 no . .
C(6) H(4) 1.000 no . .
C(10) H(5) 1.000 no . .
C(11) H(6) 1.000 no . .
C(12) H(7) 1.000 no . .
C(13) H(8) 1.000 no . .
C(15) H(9) 1.000 no . .
C(16) H(10) 1.000 no . .
C(17) H(11) 1.000 no . .
C(18) H(12) 1.000 no . .
C(23) H(13) 1.000 no . .
C(24) H(14) 1.000 no . .
C(25) H(15) 1.000 no . .
C(26) H(16) 1.000 no . .
C(27) H(17) 1.000 no . .
C(28) H(18) 1.000 no . .
C(29) H(19) 1.000 no . .
C(30) H(20) 1.000 no . .
C(31) H(21) 1.000 no . .
C(32) H(22) 1.000 no . .
C(34) H(23) 1.000 no . .
C(35) H(24) 1.000 no . .
C(36) H(25) 1.000 no . .
C(37) H(26) 1.000 no . .
C(38) H(27) 1.000 no . .
C(40) H(28) 0.950 no . .
C(41) H(29) 0.950 no . .
C(42) H(30) 0.950 no . .
C(43) H(31) 0.950 no . .
C(44) H(32) 0.950 no . .
C(46) H(33) 0.950 no . .
C(47) H(34) 0.950 no . .
C(48) H(35) 0.950 no . .
C(49) H(36) 0.950 no . .
C(50) H(37) 0.950 no . .
C(52) H(38) 0.950 no . .
C(53) H(39) 0.950 no . .
C(54) H(40) 0.950 no . .
C(55) H(41) 0.950 no . .
C(56) H(42) 0.950 no . .
C(57) H(43) 0.990 no . .
C(57) H(44) 0.990 no . .

loop_
_geom_contact_atom_site_label_1
_geom_contact_atom_site_label_2
_geom_contact_distance
_geom_contact_publ_flag
_geom_contact_site_symmetry_1
_geom_contact_site_symmetry_2
Cl(1) F(2) 3.205(3) ? . 1_655
Cl(1) F(3) 3.179(3) ? . 2_647
Cl(1) F(4) 3.389(3) ? . 1_645
Cl(1) C(16) 3.598(5) ? . 1_545
Cl(1) C(17) 3.481(5) ? . 1_545
Cl(1) C(30) 3.581(5) ? . 2_747
Cl(2) F(4) 3.183(3) ? . 1_645
Cl(2) C(22) 3.562(5) ? . 1_645
F(1) C(40) 3.274(5) ? . 1_545
F(1) C(41) 3.163(5) ? . 1_545
F(2) Cl(1) 3.205(3) ? . 1_455
F(2) C(53) 3.525(5) ? . 1_445
F(2) C(54) 3.549(5) ? . 1_445
F(3) Cl(1) 3.179(3) ? . 2_657
F(3) C(17) 3.487(5) ? . 1_455
F(4) Cl(1) 3.389(3) ? . 1_465
F(4) Cl(2) 3.183(3) ? . 1_465
F(4) C(30) 3.030(5) ? . 2_657
F(4) C(31) 3.057(5) ? . 2_657
C(11) C(48) 3.593(7) ? . 2_646
C(11) C(49) 3.547(7) ? . 2_646
C(15) C(28) 3.525(6) ? . 2_657
C(15) C(32) 3.516(7) ? . 2_657
C(16) Cl(1) 3.598(5) ? . 1_565
C(16) C(57) 3.600(9) ? . 1_565
C(17) Cl(1) 3.481(5) ? . 1_565
C(17) F(3) 3.487(5) ? . 1_655
C(17) C(57) 3.368(9) ? . 1_565
C(22) Cl(2) 3.562(5) ? . 1_465
C(23) C(35) 3.480(6) ? . 1_455
C(24) C(35) 3.280(7) ? . 1_455
C(24) C(36) 3.384(7) ? . 1_455
C(25) C(36) 3.317(8) ? . 1_455
C(26) C(48) 3.590(8) ? . 1_445
C(28) C(15) 3.525(6) ? . 2_647
C(28) C(31) 3.522(7) ? . 2_657
C(29) C(32) 3.554(6) ? . 2_657
C(30) Cl(1) 3.581(5) ? . 2_757
C(30) F(4) 3.030(5) ? . 2_647
C(31) F(4) 3.057(5) ? . 2_647
C(31) C(28) 3.522(7) ? . 2_647
C(32) C(15) 3.516(7) ? . 2_647
C(32) C(29) 3.554(6) ? . 2_647
C(35) C(23) 3.480(6) ? . 1_655
C(35) C(24) 3.280(7) ? . 1_655
C(36) C(24) 3.384(7) ? . 1_655
C(36) C(25) 3.317(8) ? . 1_655
C(38) C(48) 3.590(5) ? . 2_646
C(40) F(1) 3.274(5) ? . 1_565
C(41) F(1) 3.163(5) ? . 1_565
C(48) C(11) 3.593(7) ? . 2_656
C(48) C(26) 3.590(8) ? . 1_665
C(48) C(38) 3.590(5) ? . 2_656
C(49) C(11) 3.547(7) ? . 2_656
C(53) F(2) 3.525(5) ? . 1_665
C(54) F(2) 3.549(5) ? . 1_665
C(54) C(57) 3.526(7) ? . 1_565
C(55) C(57) 3.599(7) ? . 1_565
C(57) C(16) 3.600(9) ? . 1_545
C(57) C(17) 3.368(9) ? . 1_545
C(57) C(54) 3.526(7) ? . 1_545
C(57) C(55) 3.599(7) ? . 1_545
Fe(1) H(31) 3.594 ? . 2_546
Cl(1) H(10) 3.460 ? . 1_545
Cl(1) H(11) 3.234 ? . 1_545
Cl(1) H(11) 3.271 ? . 2_747
Cl(1) H(20) 2.713 ? . 2_747
Cl(2) H(13) 3.210 ? . 1_645
Cl(2) H(14) 3.367 ? . 1_645
Cl(2) H(20) 3.557 ? . 2_747
Cl(2) H(23) 3.277 ? . 1_545
Cl(2) H(24) 3.562 ? . 1_545
Cl(2) H(29) 3.314 ? . 1_645
F(1) H(19) 3.055 ? . 2_647
F(1) H(20) 3.440 ? . 2_647
F(1) H(28) 2.769 ? . 1_545
F(1) H(29) 2.565 ? . 1_545
F(2) H(10) 3.364 ? . 2_647
F(2) H(11) 3.374 ? . 2_647
F(2) H(20) 3.189 ? . 2_647
F(2) H(39) 3.072 ? . 1_445
F(2) H(40) 3.113 ? . 1_445
F(2) H(43) 3.301 ? . 1_455
F(3) H(10) 2.824 ? . 2_647
F(3) H(11) 2.708 ? . 1_455
F(3) H(12) 3.501 ? . 1_455
F(4) H(20) 2.675 ? . 2_657
F(4) H(21) 2.722 ? . 2_657
C(10) H(35) 3.098 ? . 2_646
C(11) H(30) 3.559 ? . 2_546
C(11) H(31) 2.872 ? . 2_546
C(11) H(35) 2.977 ? . 2_646
C(11) H(36) 2.879 ? . 2_646
C(12) H(31) 3.089 ? . 2_546
C(12) H(36) 2.861 ? . 2_646
C(13) H(33) 3.465 ? . 1_545
C(14) H(44) 3.403 ? . 1_565
C(15) H(44) 3.382 ? . 1_565
C(16) H(22) 3.589 ? . 2_657
C(16) H(44) 2.873 ? . 1_565
C(17) H(44) 2.521 ? . 1_565
C(18) H(40) 3.387 ? . 1_545
C(18) H(44) 2.901 ? . 1_565
C(19) H(19) 3.083 ? . 2_647
C(20) H(10) 3.189 ? . 2_647
C(20) H(19) 3.468 ? . 2_647
C(20) H(39) 3.493 ? . 1_445
C(21) H(10) 2.912 ? . 2_647
C(22) H(10) 3.574 ? . 2_647
C(23) H(24) 3.130 ? . 1_455
C(23) H(25) 3.549 ? . 1_455
C(23) H(39) 3.555 ? . 1_445
C(24) H(24) 3.327 ? . 1_455
C(24) H(25) 3.521 ? . 1_455
C(25) H(25) 3.268 ? . 1_455
C(25) H(31) 3.219 ? . 2_546
C(26) H(25) 3.167 ? . 1_455
C(26) H(31) 3.590 ? . 2_546
C(26) H(38) 3.451 ? . 1_445
C(27) H(25) 3.363 ? . 1_455
C(27) H(38) 3.384 ? . 1_445
C(27) H(39) 3.245 ? . 1_445
C(28) H(9) 2.884 ? . 2_647
C(28) H(10) 3.111 ? . 2_647
C(28) H(21) 3.152 ? . 2_657
C(28) H(22) 3.588 ? . 2_657
C(28) H(41) 2.957 ? . 2_647
C(29) H(9) 2.907 ? . 2_647
C(29) H(22) 3.048 ? . 2_657
C(29) H(41) 3.001 ? . 2_647
C(30) H(3) 3.523 ? . 2_647
C(30) H(9) 3.019 ? . 2_647
C(31) H(9) 3.092 ? . 2_647
C(31) H(18) 2.828 ? . 2_647
C(31) H(19) 3.493 ? . 2_647
C(31) H(40) 3.478 ? . 1_545
C(32) H(9) 2.987 ? . 2_647
C(32) H(10) 3.188 ? . 2_647
C(32) H(18) 3.390 ? . 2_647
C(32) H(19) 2.986 ? . 2_647
C(34) H(44) 3.327 ? . 1_565
C(35) H(14) 3.333 ? . 1_655
C(35) H(39) 3.544 ? . 1_545
C(36) H(15) 3.593 ? . 1_655
C(36) H(38) 3.345 ? . 1_545
C(36) H(39) 3.567 ? . 1_545
C(37) H(33) 3.547 ? . 1_545
C(37) H(35) 3.298 ? . 2_646
C(38) H(35) 3.025 ? . 2_646
C(39) H(8) 3.055 ? . 1_565
C(40) H(4) 3.096 ? . 1_565
C(40) H(8) 2.809 ? . 1_565
C(41) H(8) 2.825 ? . 1_565
C(41) H(17) 3.367 ? . 1_565
C(42) H(6) 3.227 ? . 2_556
C(42) H(8) 3.056 ? . 1_565
C(43) H(6) 2.975 ? . 2_556
C(43) H(7) 3.479 ? . 1_565
C(43) H(7) 3.508 ? . 2_556
C(43) H(8) 3.236 ? . 1_565
C(43) H(15) 3.336 ? . 2_556
C(44) H(8) 3.231 ? . 1_565
C(44) H(15) 3.514 ? . 2_556
C(44) H(35) 3.440 ? . 2_646
C(46) H(25) 3.306 ? . 1_565
C(46) H(26) 3.424 ? . 1_565
C(47) H(16) 3.003 ? . 1_665
C(47) H(26) 3.509 ? . 1_565
C(47) H(27) 3.524 ? . 2_656
C(48) H(6) 3.500 ? . 2_656
C(48) H(16) 2.674 ? . 1_665
C(48) H(26) 3.087 ? . 2_656
C(48) H(27) 3.020 ? . 2_656
C(49) H(6) 3.448 ? . 2_656
C(49) H(16) 3.109 ? . 1_665
C(49) H(26) 3.462 ? . 2_656
C(49) H(30) 3.256 ? . 1_655
C(49) H(34) 3.450 ? . 2_646
C(50) H(34) 3.349 ? . 2_646
C(51) H(2) 3.566 ? . 1_565
C(51) H(43) 3.449 ? . 1_565
C(52) H(2) 3.254 ? . 1_565
C(52) H(25) 2.798 ? . 1_565
C(52) H(43) 3.238 ? . 1_565
C(53) H(2) 2.852 ? . 1_565
C(53) H(12) 3.143 ? . 1_565
C(53) H(24) 3.454 ? . 1_565
C(53) H(25) 3.100 ? . 1_565
C(53) H(43) 2.850 ? . 1_565
C(54) H(2) 2.752 ? . 1_565
C(54) H(12) 2.936 ? . 1_565
C(54) H(21) 3.264 ? . 1_565
C(54) H(43) 2.606 ? . 1_565
C(55) H(2) 3.048 ? . 1_565
C(55) H(19) 3.417 ? . 2_657
C(55) H(21) 3.401 ? . 1_565
C(55) H(43) 2.802 ? . 1_565
C(55) H(44) 3.582 ? . 1_565
C(56) H(2) 3.439 ? . 1_565
C(56) H(43) 3.198 ? . 1_565
C(57) H(11) 3.423 ? . 1_545
C(57) H(20) 3.556 ? . 2_747
C(57) H(23) 2.901 ? . 1_545
H(2) C(51) 3.566 ? . 1_545
H(2) C(52) 3.254 ? . 1_545
H(2) C(53) 2.852 ? . 1_545
H(2) C(54) 2.752 ? . 1_545
H(2) C(55) 3.048 ? . 1_545
H(2) C(56) 3.439 ? . 1_545
H(2) H(39) 3.223 ? . 1_545
H(2) H(40) 3.083 ? . 1_545
H(2) H(41) 3.509 ? . 1_545
H(3) C(30) 3.523 ? . 2_657
H(3) H(20) 3.456 ? . 2_657
H(4) C(40) 3.096 ? . 1_545
H(4) H(28) 2.788 ? . 1_545
H(5) H(35) 3.168 ? . 2_646
H(6) C(42) 3.227 ? . 2_546
H(6) C(43) 2.975 ? . 2_546
H(6) C(48) 3.500 ? . 2_646
H(6) C(49) 3.448 ? . 2_646
H(6) H(7) 2.829 ? . 2_556
H(6) H(16) 3.590 ? . 2_556
H(6) H(30) 2.849 ? . 2_546
H(6) H(31) 2.325 ? . 2_546
H(6) H(35) 2.947 ? . 2_646
H(6) H(36) 2.841 ? . 2_646
H(7) C(43) 3.479 ? . 1_545
H(7) C(43) 3.508 ? . 2_546
H(7) H(6) 2.829 ? . 2_546
H(7) H(30) 3.424 ? . 2_546
H(7) H(31) 3.431 ? . 1_545
H(7) H(31) 2.772 ? . 2_546
H(7) H(36) 2.819 ? . 2_646
H(8) C(39) 3.055 ? . 1_545
H(8) C(40) 2.809 ? . 1_545
H(8) C(41) 2.825 ? . 1_545
H(8) C(42) 3.056 ? . 1_545
H(8) C(43) 3.236 ? . 1_545
H(8) C(44) 3.231 ? . 1_545
H(8) H(28) 3.239 ? . 1_545
H(8) H(29) 3.267 ? . 1_545
H(8) H(33) 3.092 ? . 1_545
H(9) C(28) 2.884 ? . 2_657
H(9) C(29) 2.907 ? . 2_657
H(9) C(30) 3.019 ? . 2_657
H(9) C(31) 3.092 ? . 2_657
H(9) C(32) 2.987 ? . 2_657
H(9) H(18) 3.358 ? . 2_657
H(9) H(19) 3.400 ? . 2_657
H(9) H(20) 3.577 ? . 2_657
H(9) H(22) 3.523 ? . 2_657
H(10) Cl(1) 3.460 ? . 1_565
H(10) F(2) 3.364 ? . 2_657
H(10) F(3) 2.824 ? . 2_657
H(10) C(20) 3.189 ? . 2_657
H(10) C(21) 2.912 ? . 2_657
H(10) C(22) 3.574 ? . 2_657
H(10) C(28) 3.111 ? . 2_657
H(10) C(32) 3.188 ? . 2_657
H(10) H(18) 2.916 ? . 2_657
H(10) H(22) 3.061 ? . 2_657
H(10) H(44) 3.316 ? . 1_565
H(11) Cl(1) 3.234 ? . 1_565
H(11) Cl(1) 3.271 ? . 2_757
H(11) F(2) 3.374 ? . 2_657
H(11) F(3) 2.708 ? . 1_655
H(11) C(57) 3.423 ? . 1_565
H(11) H(44) 2.743 ? . 1_565
H(12) F(3) 3.501 ? . 1_655
H(12) C(53) 3.143 ? . 1_545
H(12) C(54) 2.936 ? . 1_545
H(12) H(39) 2.903 ? . 1_545
H(12) H(40) 2.523 ? . 1_545
H(12) H(44) 3.351 ? . 1_565
H(13) Cl(2) 3.210 ? . 1_465
H(13) H(24) 3.133 ? . 1_455
H(13) H(39) 3.567 ? . 1_445
H(14) Cl(2) 3.367 ? . 1_465
H(14) C(35) 3.333 ? . 1_455
H(14) H(24) 3.473 ? . 1_455
H(14) H(37) 2.990 ? . 1_455
H(15) C(36) 3.593 ? . 1_455
H(15) C(43) 3.336 ? . 2_546
H(15) C(44) 3.514 ? . 2_546
H(15) H(31) 2.665 ? . 2_546
H(15) H(32) 3.014 ? . 2_546
H(16) C(47) 3.003 ? . 1_445
H(16) C(48) 2.674 ? . 1_445
H(16) C(49) 3.109 ? . 1_445
H(16) H(6) 3.590 ? . 2_546
H(16) H(25) 3.504 ? . 1_455
H(16) H(30) 3.319 ? . 1_545
H(16) H(31) 3.431 ? . 2_546
H(16) H(34) 3.294 ? . 1_445
H(16) H(35) 2.765 ? . 1_445
H(16) H(36) 3.451 ? . 1_445
H(16) H(38) 3.353 ? . 1_445
H(17) C(41) 3.367 ? . 1_545
H(17) H(29) 2.832 ? . 1_545
H(17) H(38) 3.225 ? . 1_445
H(17) H(39) 2.971 ? . 1_445
H(18) C(31) 2.828 ? . 2_657
H(18) C(32) 3.390 ? . 2_657
H(18) H(9) 3.358 ? . 2_647
H(18) H(10) 2.916 ? . 2_647
H(18) H(21) 2.333 ? . 2_657
H(18) H(22) 3.440 ? . 2_657
H(18) H(41) 2.704 ? . 2_647
H(19) F(1) 3.055 ? . 2_657
H(19) C(19) 3.083 ? . 2_657
H(19) C(20) 3.468 ? . 2_657
H(19) C(31) 3.493 ? . 2_657
H(19) C(32) 2.986 ? . 2_657
H(19) C(55) 3.417 ? . 2_647
H(19) H(9) 3.400 ? . 2_647
H(19) H(21) 3.353 ? . 2_657
H(19) H(22) 2.286 ? . 2_657
H(19) H(41) 2.794 ? . 2_647
H(20) Cl(1) 2.713 ? . 2_757
H(20) Cl(2) 3.557 ? . 2_757
H(20) F(1) 3.440 ? . 2_657
H(20) F(2) 3.189 ? . 2_657
H(20) F(4) 2.675 ? . 2_647
H(20) C(57) 3.556 ? . 2_757
H(20) H(3) 3.456 ? . 2_647
H(20) H(9) 3.577 ? . 2_647
H(21) F(4) 2.722 ? . 2_647
H(21) C(28) 3.152 ? . 2_647
H(21) C(54) 3.264 ? . 1_545
H(21) C(55) 3.401 ? . 1_545
H(21) H(18) 2.333 ? . 2_647
H(21) H(19) 3.353 ? . 2_647
H(21) H(40) 2.653 ? . 1_545
H(21) H(41) 2.917 ? . 1_545
H(22) C(16) 3.589 ? . 2_647
H(22) C(28) 3.588 ? . 2_647
H(22) C(29) 3.048 ? . 2_647
H(22) H(9) 3.523 ? . 2_647
H(22) H(10) 3.061 ? . 2_647
H(22) H(18) 3.440 ? . 2_647
H(22) H(19) 2.286 ? . 2_647
H(23) Cl(2) 3.277 ? . 1_565
H(23) C(57) 2.901 ? . 1_565
H(23) H(43) 2.664 ? . 1_565
H(23) H(44) 2.484 ? . 1_565
H(24) Cl(2) 3.562 ? . 1_565
H(24) C(23) 3.130 ? . 1_655
H(24) C(24) 3.327 ? . 1_655
H(24) C(53) 3.454 ? . 1_545
H(24) H(13) 3.133 ? . 1_655
H(24) H(14) 3.473 ? . 1_655
H(24) H(39) 2.856 ? . 1_545
H(24) H(44) 3.173 ? . 1_565
H(25) C(23) 3.549 ? . 1_655
H(25) C(24) 3.521 ? . 1_655
H(25) C(25) 3.268 ? . 1_655
H(25) C(26) 3.167 ? . 1_655
H(25) C(27) 3.363 ? . 1_655
H(25) C(46) 3.306 ? . 1_545
H(25) C(52) 2.798 ? . 1_545
H(25) C(53) 3.100 ? . 1_545
H(25) H(16) 3.504 ? . 1_655
H(25) H(33) 3.045 ? . 1_545
H(25) H(38) 2.351 ? . 1_545
H(25) H(39) 2.923 ? . 1_545
H(26) C(46) 3.424 ? . 1_545
H(26) C(47) 3.509 ? . 1_545
H(26) C(48) 3.087 ? . 2_646
H(26) C(49) 3.462 ? . 2_646
H(26) H(33) 2.815 ? . 1_545
H(26) H(34) 2.995 ? . 1_545
H(26) H(35) 2.873 ? . 2_646
H(26) H(36) 3.519 ? . 2_646
H(27) C(47) 3.524 ? . 2_646
H(27) C(48) 3.020 ? . 2_646
H(27) H(34) 3.277 ? . 2_646
H(27) H(35) 2.286 ? . 2_646
H(28) F(1) 2.769 ? . 1_565
H(28) H(4) 2.788 ? . 1_565
H(28) H(8) 3.239 ? . 1_565
H(29) Cl(2) 3.314 ? . 1_465
H(29) F(1) 2.565 ? . 1_565
H(29) H(8) 3.267 ? . 1_565
H(29) H(17) 2.832 ? . 1_565
H(30) C(11) 3.559 ? . 2_556
H(30) C(49) 3.256 ? . 1_455
H(30) H(6) 2.849 ? . 2_556
H(30) H(7) 3.424 ? . 2_556
H(30) H(16) 3.319 ? . 1_565
H(30) H(36) 2.755 ? . 1_455
H(31) Fe(1) 3.594 ? . 2_556
H(31) C(11) 2.872 ? . 2_556
H(31) C(12) 3.089 ? . 2_556
H(31) C(25) 3.219 ? . 2_556
H(31) C(26) 3.590 ? . 2_556
H(31) H(6) 2.325 ? . 2_556
H(31) H(7) 3.431 ? . 1_565
H(31) H(7) 2.772 ? . 2_556
H(31) H(15) 2.665 ? . 2_556
H(31) H(16) 3.431 ? . 2_556
H(31) H(35) 3.582 ? . 2_646
H(32) H(15) 3.014 ? . 2_556
H(32) H(34) 3.026 ? . 2_646
H(32) H(35) 2.975 ? . 2_646
H(33) C(13) 3.465 ? . 1_565
H(33) C(37) 3.547 ? . 1_565
H(33) H(8) 3.092 ? . 1_565
H(33) H(25) 3.045 ? . 1_565
H(33) H(26) 2.815 ? . 1_565
H(34) C(49) 3.450 ? . 2_656
H(34) C(50) 3.349 ? . 2_656
H(34) H(16) 3.294 ? . 1_665
H(34) H(26) 2.995 ? . 1_565
H(34) H(27) 3.277 ? . 2_656
H(34) H(32) 3.026 ? . 2_656
H(34) H(37) 3.481 ? . 2_656
H(35) C(10) 3.098 ? . 2_656
H(35) C(11) 2.977 ? . 2_656
H(35) C(37) 3.298 ? . 2_656
H(35) C(38) 3.025 ? . 2_656
H(35) C(44) 3.440 ? . 2_656
H(35) H(5) 3.168 ? . 2_656
H(35) H(6) 2.947 ? . 2_656
H(35) H(16) 2.765 ? . 1_665
H(35) H(26) 2.873 ? . 2_656
H(35) H(27) 2.286 ? . 2_656
H(35) H(31) 3.582 ? . 2_656
H(35) H(32) 2.975 ? . 2_656
H(36) C(11) 2.879 ? . 2_656
H(36) C(12) 2.861 ? . 2_656
H(36) H(6) 2.841 ? . 2_656
H(36) H(7) 2.819 ? . 2_656
H(36) H(16) 3.451 ? . 1_665
H(36) H(26) 3.519 ? . 2_656
H(36) H(30) 2.755 ? . 1_655
H(37) H(14) 2.990 ? . 1_655
H(37) H(34) 3.481 ? . 2_646
H(38) C(26) 3.451 ? . 1_665
H(38) C(27) 3.384 ? . 1_665
H(38) C(36) 3.345 ? . 1_565
H(38) H(16) 3.353 ? . 1_665
H(38) H(17) 3.225 ? . 1_665
H(38) H(25) 2.351 ? . 1_565
H(39) F(2) 3.072 ? . 1_665
H(39) C(20) 3.493 ? . 1_665
H(39) C(23) 3.555 ? . 1_665
H(39) C(27) 3.245 ? . 1_665
H(39) C(35) 3.544 ? . 1_565
H(39) C(36) 3.567 ? . 1_565
H(39) H(2) 3.223 ? . 1_565
H(39) H(12) 2.903 ? . 1_565
H(39) H(13) 3.567 ? . 1_665
H(39) H(17) 2.971 ? . 1_665
H(39) H(24) 2.856 ? . 1_565
H(39) H(25) 2.923 ? . 1_565
H(39) H(43) 3.312 ? . 1_565
H(40) F(2) 3.113 ? . 1_665
H(40) C(18) 3.387 ? . 1_565
H(40) C(31) 3.478 ? . 1_565
H(40) H(2) 3.083 ? . 1_565
H(40) H(12) 2.523 ? . 1_565
H(40) H(21) 2.653 ? . 1_565
H(40) H(43) 2.942 ? . 1_565
H(41) C(28) 2.957 ? . 2_657
H(41) C(29) 3.001 ? . 2_657
H(41) H(2) 3.509 ? . 1_565
H(41) H(18) 2.704 ? . 2_657
H(41) H(19) 2.794 ? . 2_657
H(41) H(21) 2.917 ? . 1_565
H(41) H(43) 3.243 ? . 1_565
H(43) F(2) 3.301 ? . 1_655
H(43) C(51) 3.449 ? . 1_545
H(43) C(52) 3.238 ? . 1_545
H(43) C(53) 2.850 ? . 1_545
H(43) C(54) 2.606 ? . 1_545
H(43) C(55) 2.802 ? . 1_545
H(43) C(56) 3.198 ? . 1_545
H(43) H(23) 2.664 ? . 1_545
H(43) H(39) 3.312 ? . 1_545
H(43) H(40) 2.942 ? . 1_545
H(43) H(41) 3.243 ? . 1_545
H(44) C(14) 3.403 ? . 1_545
H(44) C(15) 3.382 ? . 1_545
H(44) C(16) 2.873 ? . 1_545
H(44) C(17) 2.521 ? . 1_545
H(44) C(18) 2.901 ? . 1_545
H(44) C(34) 3.327 ? . 1_545
H(44) C(55) 3.582 ? . 1_545
H(44) H(10) 3.316 ? . 1_545
H(44) H(11) 2.743 ? . 1_545
H(44) H(12) 3.351 ? . 1_545
H(44) H(23) 2.484 ? . 1_545
H(44) H(24) 3.173 ? . 1_545

loop_
_geom_torsion_atom_site_label_1
_geom_torsion_atom_site_label_2
_geom_torsion_atom_site_label_3
_geom_torsion_atom_site_label_4
_geom_torsion
_geom_torsion_publ_flag
_geom_torsion_site_symmetry_1
_geom_torsion_site_symmetry_2
_geom_torsion_site_symmetry_3
_geom_torsion_site_symmetry_4
C(1) Rh(1) C(2) C(3) 111.8(3) ? . . . .
C(2) Rh(1) C(1) C(6) -111.2(3) ? . . . .
C(2) Rh(1) C(1) C(9) 117.8(3) ? . . . .
C(1) Rh(1) C(4) C(3) -45.6(2) ? . . . .
C(1) Rh(1) C(4) C(5) 64.1(2) ? . . . .
C(1) Rh(1) C(4) C(14) -175.4(3) ? . . . .
C(4) Rh(1) C(1) C(2) 63.8(2) ? . . . .
C(4) Rh(1) C(1) C(6) -47.5(2) ? . . . .
C(4) Rh(1) C(1) C(9) -178.5(3) ? . . . .
C(1) Rh(1) C(5) C(4) -103.9(2) ? . . . .
C(1) Rh(1) C(5) C(6) 9.2(2) ? . . . .
C(5) Rh(1) C(1) C(2) 102.1(2) ? . . . .
C(5) Rh(1) C(1) C(6) -9.1(2) ? . . . .
C(5) Rh(1) C(1) C(9) -140.1(3) ? . . . .
C(1) Rh(1) C(33) C(34) 173.4(2) ? . . . .
C(1) Rh(1) C(33) C(38) -56.8(3) ? . . . .
C(1) Rh(1) C(33) B(1) 54.6(4) ? . . . .
C(33) Rh(1) C(1) C(2) -66.9(2) ? . . . .
C(33) Rh(1) C(1) C(6) -178.1(2) ? . . . .
C(33) Rh(1) C(1) C(9) 50.9(3) ? . . . .
C(1) Rh(1) C(34) C(33) -18.4(7) ? . . . .
C(1) Rh(1) C(34) C(35) -152.0(5) ? . . . .
C(34) Rh(1) C(1) C(2) -53.3(6) ? . . . .
C(34) Rh(1) C(1) C(6) -164.6(4) ? . . . .
C(34) Rh(1) C(1) C(9) 64.4(6) ? . . . .
C(1) Rh(1) C(35) C(34) 160.4(3) ? . . . .
C(1) Rh(1) C(35) C(36) 31.3(5) ? . . . .
C(35) Rh(1) C(1) C(2) 171.8(3) ? . . . .
C(35) Rh(1) C(1) C(6) 60.6(4) ? . . . .
C(35) Rh(1) C(1) C(9) -70.4(4) ? . . . .
C(1) Rh(1) C(36) C(35) -165.9(2) ? . . . .
C(1) Rh(1) C(36) C(37) 64.0(2) ? . . . .
C(36) Rh(1) C(1) C(2) -166.8(2) ? . . . .
C(36) Rh(1) C(1) C(6) 82.0(2) ? . . . .
C(36) Rh(1) C(1) C(9) -49.1(3) ? . . . .
C(1) Rh(1) C(37) C(36) -129.2(2) ? . . . .
C(1) Rh(1) C(37) C(38) 98.6(2) ? . . . .
C(37) Rh(1) C(1) C(2) -134.5(2) ? . . . .
C(37) Rh(1) C(1) C(6) 114.3(2) ? . . . .
C(37) Rh(1) C(1) C(9) -16.7(3) ? . . . .
C(1) Rh(1) C(38) C(33) 137.7(2) ? . . . .
C(1) Rh(1) C(38) C(37) -91.0(2) ? . . . .
C(38) Rh(1) C(1) C(2) -97.2(2) ? . . . .
C(38) Rh(1) C(1) C(6) 151.6(2) ? . . . .
C(38) Rh(1) C(1) C(9) 20.6(3) ? . . . .
C(2) Rh(1) C(4) C(3) -7.4(2) ? . . . .
C(2) Rh(1) C(4) C(5) 102.3(2) ? . . . .
C(2) Rh(1) C(4) C(14) -137.2(3) ? . . . .
C(4) Rh(1) C(2) C(1) -104.2(2) ? . . . .
C(4) Rh(1) C(2) C(3) 7.6(2) ? . . . .
C(2) Rh(1) C(5) C(4) -65.1(2) ? . . . .
C(2) Rh(1) C(5) C(6) 48.0(2) ? . . . .
C(5) Rh(1) C(2) C(1) -65.4(2) ? . . . .
C(5) Rh(1) C(2) C(3) 46.4(2) ? . . . .
C(2) Rh(1) C(33) C(34) 136.1(2) ? . . . .
C(2) Rh(1) C(33) C(38) -94.1(2) ? . . . .
C(2) Rh(1) C(33) B(1) 17.3(3) ? . . . .
C(33) Rh(1) C(2) C(1) 131.7(2) ? . . . .
C(33) Rh(1) C(2) C(3) -116.4(2) ? . . . .
C(2) Rh(1) C(34) C(33) -59.5(3) ? . . . .
C(2) Rh(1) C(34) C(35) 167.0(2) ? . . . .
C(34) Rh(1) C(2) C(1) 162.9(2) ? . . . .
C(34) Rh(1) C(2) C(3) -85.3(2) ? . . . .
C(2) Rh(1) C(35) C(34) -38.3(6) ? . . . .
C(2) Rh(1) C(35) C(36) -167.5(4) ? . . . .
C(35) Rh(1) C(2) C(1) -168.4(5) ? . . . .
C(35) Rh(1) C(2) C(3) -56.5(6) ? . . . .
C(2) Rh(1) C(36) C(35) 170.1(4) ? . . . .
C(2) Rh(1) C(36) C(37) 40.0(5) ? . . . .
C(36) Rh(1) C(2) C(1) 33.0(5) ? . . . .
C(36) Rh(1) C(2) C(3) 144.8(3) ? . . . .
C(2) Rh(1) C(37) C(36) -163.5(2) ? . . . .
C(2) Rh(1) C(37) C(38) 64.3(3) ? . . . .
C(37) Rh(1) C(2) C(1) 60.9(2) ? . . . .
C(37) Rh(1) C(2) C(3) 172.7(2) ? . . . .
C(2) Rh(1) C(38) C(33) 97.2(2) ? . . . .
C(2) Rh(1) C(38) C(37) -131.6(2) ? . . . .
C(38) Rh(1) C(2) C(1) 94.6(2) ? . . . .
C(38) Rh(1) C(2) C(3) -153.6(2) ? . . . .
C(4) Rh(1) C(5) C(6) 113.2(3) ? . . . .
C(5) Rh(1) C(4) C(3) -109.7(3) ? . . . .
C(5) Rh(1) C(4) C(14) 120.5(4) ? . . . .
C(4) Rh(1) C(33) C(34) 63.8(3) ? . . . .
C(4) Rh(1) C(33) C(38) -166.4(2) ? . . . .
C(4) Rh(1) C(33) B(1) -55.0(4) ? . . . .
C(33) Rh(1) C(4) C(3) 86.5(2) ? . . . .
C(33) Rh(1) C(4) C(5) -163.7(2) ? . . . .
C(33) Rh(1) C(4) C(14) -43.2(3) ? . . . .
C(4) Rh(1) C(34) C(33) -131.8(2) ? . . . .
C(4) Rh(1) C(34) C(35) 94.6(2) ? . . . .
C(34) Rh(1) C(4) C(3) 119.1(2) ? . . . .
C(34) Rh(1) C(4) C(5) -131.2(2) ? . . . .
C(34) Rh(1) C(4) C(14) -10.7(3) ? . . . .
C(4) Rh(1) C(35) C(34) -97.0(2) ? . . . .
C(4) Rh(1) C(35) C(36) 133.8(2) ? . . . .
C(35) Rh(1) C(4) C(3) 157.4(2) ? . . . .
C(35) Rh(1) C(4) C(5) -92.8(2) ? . . . .
C(35) Rh(1) C(4) C(14) 27.7(3) ? . . . .
C(4) Rh(1) C(36) C(35) -62.1(3) ? . . . .
C(4) Rh(1) C(36) C(37) 167.7(2) ? . . . .
C(36) Rh(1) C(4) C(3) -169.6(2) ? . . . .
C(36) Rh(1) C(4) C(5) -59.9(2) ? . . . .
C(36) Rh(1) C(4) C(14) 60.6(3) ? . . . .
C(4) Rh(1) C(37) C(36) -32.4(6) ? . . . .
C(4) Rh(1) C(37) C(38) -164.6(4) ? . . . .
C(37) Rh(1) C(4) C(3) -146.2(4) ? . . . .
C(37) Rh(1) C(4) C(5) -36.5(5) ? . . . .
C(37) Rh(1) C(4) C(14) 84.0(5) ? . . . .
C(4) Rh(1) C(38) C(33) 34.3(6) ? . . . .
C(4) Rh(1) C(38) C(37) 165.5(4) ? . . . .
C(38) Rh(1) C(4) C(3) 62.2(5) ? . . . .
C(38) Rh(1) C(4) C(5) 171.9(4) ? . . . .
C(38) Rh(1) C(4) C(14) -67.6(5) ? . . . .
C(5) Rh(1) C(33) C(34) 28.3(6) ? . . . .
C(5) Rh(1) C(33) C(38) 158.1(4) ? . . . .
C(5) Rh(1) C(33) B(1) -90.5(6) ? . . . .
C(33) Rh(1) C(5) C(4) 47.0(6) ? . . . .
C(33) Rh(1) C(5) C(6) 160.1(4) ? . . . .
C(5) Rh(1) C(34) C(33) -169.3(2) ? . . . .
C(5) Rh(1) C(34) C(35) 57.1(3) ? . . . .
C(34) Rh(1) C(5) C(4) 67.4(3) ? . . . .
C(34) Rh(1) C(5) C(6) -179.4(2) ? . . . .
C(5) Rh(1) C(35) C(34) -137.5(2) ? . . . .
C(5) Rh(1) C(35) C(36) 93.3(2) ? . . . .
C(35) Rh(1) C(5) C(4) 98.6(2) ? . . . .
C(35) Rh(1) C(5) C(6) -148.2(2) ? . . . .
C(5) Rh(1) C(36) C(35) -96.2(2) ? . . . .
C(5) Rh(1) C(36) C(37) 133.7(2) ? . . . .
C(36) Rh(1) C(5) C(4) 135.9(2) ? . . . .
C(36) Rh(1) C(5) C(6) -110.9(2) ? . . . .
C(5) Rh(1) C(37) C(36) -59.8(3) ? . . . .
C(5) Rh(1) C(37) C(38) 168.0(2) ? . . . .
C(37) Rh(1) C(5) C(4) 166.9(2) ? . . . .
C(37) Rh(1) C(5) C(6) -79.9(3) ? . . . .
C(5) Rh(1) C(38) C(33) -160.7(4) ? . . . .
C(5) Rh(1) C(38) C(37) -29.5(5) ? . . . .
C(38) Rh(1) C(5) C(4) -172.2(4) ? . . . .
C(38) Rh(1) C(5) C(6) -59.0(5) ? . . . .
C(33) Rh(1) C(34) C(35) -133.5(3) ? . . . .
C(34) Rh(1) C(33) C(38) 129.8(3) ? . . . .
C(34) Rh(1) C(33) B(1) -118.8(4) ? . . . .
C(33) Rh(1) C(35) C(34) 27.3(2) ? . . . .
C(33) Rh(1) C(35) C(36) -101.9(2) ? . . . .
C(35) Rh(1) C(33) C(34) -28.5(2) ? . . . .
C(35) Rh(1) C(33) C(38) 101.3(2) ? . . . .
C(35) Rh(1) C(33) B(1) -147.3(4) ? . . . .
C(33) Rh(1) C(36) C(35) 65.7(2) ? . . . .
C(33) Rh(1) C(36) C(37) -64.5(2) ? . . . .
C(36) Rh(1) C(33) C(34) -64.9(2) ? . . . .
C(36) Rh(1) C(33) C(38) 64.9(2) ? . . . .
C(36) Rh(1) C(33) B(1) 176.3(3) ? . . . .
C(33) Rh(1) C(37) C(36) 103.3(2) ? . . . .
C(33) Rh(1) C(37) C(38) -28.9(2) ? . . . .
C(37) Rh(1) C(33) C(34) -100.3(2) ? . . . .
C(37) Rh(1) C(33) C(38) 29.5(2) ? . . . .
C(37) Rh(1) C(33) B(1) 140.9(4) ? . . . .
C(33) Rh(1) C(38) C(37) 131.2(3) ? . . . .
C(38) Rh(1) C(33) C(34) -129.8(3) ? . . . .
C(38) Rh(1) C(33) B(1) 111.4(4) ? . . . .
C(34) Rh(1) C(35) C(36) -129.2(3) ? . . . .
C(35) Rh(1) C(34) C(33) 133.5(3) ? . . . .
C(34) Rh(1) C(36) C(35) 30.7(2) ? . . . .
C(34) Rh(1) C(36) C(37) -99.4(2) ? . . . .
C(36) Rh(1) C(34) C(33) 103.2(2) ? . . . .
C(36) Rh(1) C(34) C(35) -30.4(2) ? . . . .
C(34) Rh(1) C(37) C(36) 67.6(2) ? . . . .
C(34) Rh(1) C(37) C(38) -64.6(2) ? . . . .
C(37) Rh(1) C(34) C(33) 66.9(2) ? . . . .
C(37) Rh(1) C(34) C(35) -66.7(2) ? . . . .
C(34) Rh(1) C(38) C(33) -29.6(2) ? . . . .
C(34) Rh(1) C(38) C(37) 101.6(2) ? . . . .
C(38) Rh(1) C(34) C(33) 30.0(2) ? . . . .
C(38) Rh(1) C(34) C(35) -103.5(2) ? . . . .
C(35) Rh(1) C(36) C(37) -130.1(3) ? . . . .
C(36) Rh(1) C(35) C(34) 129.2(3) ? . . . .
C(35) Rh(1) C(37) C(36) 30.1(2) ? . . . .
C(35) Rh(1) C(37) C(38) -102.1(2) ? . . . .
C(37) Rh(1) C(35) C(34) 99.7(2) ? . . . .
C(37) Rh(1) C(35) C(36) -29.5(2) ? . . . .
C(35) Rh(1) C(38) C(33) -66.3(2) ? . . . .
C(35) Rh(1) C(38) C(37) 65.0(2) ? . . . .
C(38) Rh(1) C(35) C(34) 63.1(2) ? . . . .
C(38) Rh(1) C(35) C(36) -66.0(2) ? . . . .
C(36) Rh(1) C(37) C(38) -132.2(3) ? . . . .
C(37) Rh(1) C(36) C(35) 130.1(3) ? . . . .
C(36) Rh(1) C(38) C(33) -102.9(2) ? . . . .
C(36) Rh(1) C(38) C(37) 28.3(2) ? . . . .
C(38) Rh(1) C(36) C(35) 101.2(2) ? . . . .
C(38) Rh(1) C(36) C(37) -29.0(2) ? . . . .
C(37) Rh(1) C(38) C(33) -131.2(3) ? . . . .
C(38) Rh(1) C(37) C(36) 132.2(3) ? . . . .
C(9) Fe(1) C(10) C(11) 119.6(3) ? . . . .
C(10) Fe(1) C(9) C(1) 119.7(4) ? . . . .
C(10) Fe(1) C(9) C(13) -119.0(3) ? . . . .
C(9) Fe(1) C(11) C(10) -37.7(2) ? . . . .
C(9) Fe(1) C(11) C(12) 81.2(2) ? . . . .
C(11) Fe(1) C(9) C(1) 157.0(3) ? . . . .
C(11) Fe(1) C(9) C(10) 37.3(2) ? . . . .
C(11) Fe(1) C(9) C(13) -81.7(2) ? . . . .
C(9) Fe(1) C(12) C(11) -81.9(2) ? . . . .
C(9) Fe(1) C(12) C(13) 38.3(2) ? . . . .
C(12) Fe(1) C(9) C(1) -158.9(3) ? . . . .
C(12) Fe(1) C(9) C(10) 81.5(2) ? . . . .
C(12) Fe(1) C(9) C(13) -37.6(2) ? . . . .
C(9) Fe(1) C(13) C(12) -118.9(3) ? . . . .
C(13) Fe(1) C(9) C(1) -121.3(4) ? . . . .
C(13) Fe(1) C(9) C(10) 119.0(3) ? . . . .
C(9) Fe(1) C(23) C(24) 122.9(3) ? . . . .
C(9) Fe(1) C(23) C(27) -116.5(3) ? . . . .
C(23) Fe(1) C(9) C(1) 4.5(4) ? . . . .
C(23) Fe(1) C(9) C(10) -115.2(2) ? . . . .
C(23) Fe(1) C(9) C(13) 125.8(2) ? . . . .
C(9) Fe(1) C(24) C(23) -76.7(3) ? . . . .
C(9) Fe(1) C(24) C(25) 165.5(3) ? . . . .
C(24) Fe(1) C(9) C(1) 46.1(4) ? . . . .
C(24) Fe(1) C(9) C(10) -73.6(3) ? . . . .
C(24) Fe(1) C(9) C(13) 167.4(3) ? . . . .
C(9) Fe(1) C(25) C(24) -41.7(8) ? . . . .
C(9) Fe(1) C(25) C(26) -161.2(6) ? . . . .
C(25) Fe(1) C(9) C(1) 78.0(7) ? . . . .
C(25) Fe(1) C(9) C(10) -41.7(7) ? . . . .
C(25) Fe(1) C(9) C(13) -160.7(6) ? . . . .
C(9) Fe(1) C(26) C(25) 166.0(4) ? . . . .
C(9) Fe(1) C(26) C(27) 47.2(8) ? . . . .
C(26) Fe(1) C(9) C(1) -71.3(7) ? . . . .
C(26) Fe(1) C(9) C(10) 169.1(5) ? . . . .
C(26) Fe(1) C(9) C(13) 50.0(6) ? . . . .
C(9) Fe(1) C(27) C(23) 81.8(3) ? . . . .
C(9) Fe(1) C(27) C(26) -159.4(4) ? . . . .
C(27) Fe(1) C(9) C(1) -37.6(4) ? . . . .
C(27) Fe(1) C(9) C(10) -157.2(3) ? . . . .
C(27) Fe(1) C(9) C(13) 83.7(3) ? . . . .
C(10) Fe(1) C(11) C(12) 118.8(3) ? . . . .
C(11) Fe(1) C(10) C(9) -119.6(3) ? . . . .
C(10) Fe(1) C(12) C(11) -37.7(2) ? . . . .
C(10) Fe(1) C(12) C(13) 82.4(2) ? . . . .
C(12) Fe(1) C(10) C(9) -81.5(2) ? . . . .
C(12) Fe(1) C(10) C(11) 38.1(2) ? . . . .
C(10) Fe(1) C(13) C(9) 37.8(2) ? . . . .
C(10) Fe(1) C(13) C(12) -81.0(2) ? . . . .
C(13) Fe(1) C(10) C(9) -38.0(2) ? . . . .
C(13) Fe(1) C(10) C(11) 81.6(2) ? . . . .
C(10) Fe(1) C(23) C(24) 79.7(3) ? . . . .
C(10) Fe(1) C(23) C(27) -159.7(2) ? . . . .
C(23) Fe(1) C(10) C(9) 83.4(3) ? . . . .
C(23) Fe(1) C(10) C(11) -157.0(2) ? . . . .
C(10) Fe(1) C(24) C(23) -117.5(3) ? . . . .
C(10) Fe(1) C(24) C(25) 124.7(4) ? . . . .
C(24) Fe(1) C(10) C(9) 125.0(2) ? . . . .
C(24) Fe(1) C(10) C(11) -115.4(2) ? . . . .
C(10) Fe(1) C(25) C(24) -73.7(4) ? . . . .
C(10) Fe(1) C(25) C(26) 166.9(3) ? . . . .
C(25) Fe(1) C(10) C(9) 165.6(3) ? . . . .
C(25) Fe(1) C(10) C(11) -74.8(3) ? . . . .
C(10) Fe(1) C(26) C(25) -38.2(10) ? . . . .
C(10) Fe(1) C(26) C(27) -157.0(7) ? . . . .
C(26) Fe(1) C(10) C(9) -165.0(8) ? . . . .
C(26) Fe(1) C(10) C(11) -45.4(9) ? . . . .
C(10) Fe(1) C(27) C(23) 45.1(6) ? . . . .
C(10) Fe(1) C(27) C(26) 163.9(5) ? . . . .
C(27) Fe(1) C(10) C(9) 51.6(6) ? . . . .
C(27) Fe(1) C(10) C(11) 171.2(5) ? . . . .
C(11) Fe(1) C(12) C(13) 120.1(3) ? . . . .
C(12) Fe(1) C(11) C(10) -118.8(3) ? . . . .
C(11) Fe(1) C(13) C(9) 81.4(2) ? . . . .
C(11) Fe(1) C(13) C(12) -37.4(2) ? . . . .
C(13) Fe(1) C(11) C(10) -81.9(2) ? . . . .
C(13) Fe(1) C(11) C(12) 36.9(2) ? . . . .
C(11) Fe(1) C(23) C(24) 44.3(5) ? . . . .
C(11) Fe(1) C(23) C(27) 165.0(3) ? . . . .
C(23) Fe(1) C(11) C(10) 50.4(5) ? . . . .
C(23) Fe(1) C(11) C(12) 169.2(3) ? . . . .
C(11) Fe(1) C(24) C(23) -159.5(2) ? . . . .
C(11) Fe(1) C(24) C(25) 82.7(4) ? . . . .
C(24) Fe(1) C(11) C(10) 81.5(3) ? . . . .
C(24) Fe(1) C(11) C(12) -159.7(2) ? . . . .
C(11) Fe(1) C(25) C(24) -114.6(3) ? . . . .
C(11) Fe(1) C(25) C(26) 125.9(3) ? . . . .
C(25) Fe(1) C(11) C(10) 123.9(3) ? . . . .
C(25) Fe(1) C(11) C(12) -117.2(3) ? . . . .
C(11) Fe(1) C(26) C(25) -73.1(4) ? . . . .
C(11) Fe(1) C(26) C(27) 168.1(3) ? . . . .
C(26) Fe(1) C(11) C(10) 164.6(3) ? . . . .
C(26) Fe(1) C(11) C(12) -76.6(3) ? . . . .
C(11) Fe(1) C(27) C(23) -155.8(6) ? . . . .
C(11) Fe(1) C(27) C(26) -37.0(9) ? . . . .
C(27) Fe(1) C(11) C(10) -166.5(7) ? . . . .
C(27) Fe(1) C(11) C(12) -47.7(8) ? . . . .
C(12) Fe(1) C(13) C(9) 118.9(3) ? . . . .
C(13) Fe(1) C(12) C(11) -120.1(3) ? . . . .
C(12) Fe(1) C(23) C(24) -162.1(6) ? . . . .
C(12) Fe(1) C(23) C(27) -41.4(7) ? . . . .
C(23) Fe(1) C(12) C(11) -162.7(6) ? . . . .
C(23) Fe(1) C(12) C(13) -42.5(7) ? . . . .
C(12) Fe(1) C(24) C(23) 168.7(4) ? . . . .
C(12) Fe(1) C(24) C(25) 50.9(7) ? . . . .
C(24) Fe(1) C(12) C(11) 44.8(6) ? . . . .
C(24) Fe(1) C(12) C(13) 165.0(4) ? . . . .
C(12) Fe(1) C(25) C(24) -157.1(3) ? . . . .
C(12) Fe(1) C(25) C(26) 83.4(4) ? . . . .
C(25) Fe(1) C(12) C(11) 80.7(3) ? . . . .
C(25) Fe(1) C(12) C(13) -159.1(3) ? . . . .
C(12) Fe(1) C(26) C(25) -115.4(3) ? . . . .
C(12) Fe(1) C(26) C(27) 125.8(3) ? . . . .
C(26) Fe(1) C(12) C(11) 123.8(3) ? . . . .
C(26) Fe(1) C(12) C(13) -116.1(3) ? . . . .
C(12) Fe(1) C(27) C(23) 166.8(2) ? . . . .
C(12) Fe(1) C(27) C(26) -74.4(4) ? . . . .
C(27) Fe(1) C(12) C(11) 165.1(2) ? . . . .
C(27) Fe(1) C(12) C(13) -74.8(3) ? . . . .
C(13) Fe(1) C(23) C(24) 164.7(3) ? . . . .
C(13) Fe(1) C(23) C(27) -74.6(3) ? . . . .
C(23) Fe(1) C(13) C(9) -74.6(3) ? . . . .
C(23) Fe(1) C(13) C(12) 166.5(2) ? . . . .
C(13) Fe(1) C(24) C(23) -46.9(9) ? . . . .
C(13) Fe(1) C(24) C(25) -164.7(7) ? . . . .
C(24) Fe(1) C(13) C(9) -38.3(8) ? . . . .
C(24) Fe(1) C(13) C(12) -157.2(7) ? . . . .
C(13) Fe(1) C(25) C(24) 169.5(4) ? . . . .
C(13) Fe(1) C(25) C(26) 50.0(7) ? . . . .
C(25) Fe(1) C(13) C(9) 166.0(5) ? . . . .
C(25) Fe(1) C(13) C(12) 47.1(6) ? . . . .
C(13) Fe(1) C(26) C(25) -158.0(3) ? . . . .
C(13) Fe(1) C(26) C(27) 83.2(4) ? . . . .
C(26) Fe(1) C(13) C(9) -158.5(3) ? . . . .
C(26) Fe(1) C(13) C(12) 82.7(3) ? . . . .
C(13) Fe(1) C(27) C(23) 125.5(2) ? . . . .
C(13) Fe(1) C(27) C(26) -115.8(4) ? . . . .
C(27) Fe(1) C(13) C(9) -115.5(2) ? . . . .
C(27) Fe(1) C(13) C(12) 125.6(3) ? . . . .
C(23) Fe(1) C(24) C(25) -117.8(5) ? . . . .
C(24) Fe(1) C(23) C(27) 120.7(4) ? . . . .
C(23) Fe(1) C(25) C(24) 38.3(3) ? . . . .
C(23) Fe(1) C(25) C(26) -81.1(4) ? . . . .
C(25) Fe(1) C(23) C(24) -38.5(3) ? . . . .
C(25) Fe(1) C(23) C(27) 82.1(4) ? . . . .
C(23) Fe(1) C(26) C(25) 81.2(4) ? . . . .
C(23) Fe(1) C(26) C(27) -37.6(3) ? . . . .
C(26) Fe(1) C(23) C(24) -82.7(3) ? . . . .
C(26) Fe(1) C(23) C(27) 38.0(3) ? . . . .
C(23) Fe(1) C(27) C(26) 118.8(5) ? . . . .
C(27) Fe(1) C(23) C(24) -120.7(4) ? . . . .
C(24) Fe(1) C(25) C(26) -119.5(5) ? . . . .
C(25) Fe(1) C(24) C(23) 117.8(5) ? . . . .
C(24) Fe(1) C(26) C(25) 37.5(3) ? . . . .
C(24) Fe(1) C(26) C(27) -81.3(4) ? . . . .
C(26) Fe(1) C(24) C(23) 80.2(3) ? . . . .
C(26) Fe(1) C(24) C(25) -37.6(4) ? . . . .
C(24) Fe(1) C(27) C(23) -36.9(2) ? . . . .
C(24) Fe(1) C(27) C(26) 81.9(4) ? . . . .
C(27) Fe(1) C(24) C(23) 36.5(3) ? . . . .
C(27) Fe(1) C(24) C(25) -81.2(4) ? . . . .
C(25) Fe(1) C(26) C(27) -118.8(6) ? . . . .
C(26) Fe(1) C(25) C(24) 119.5(5) ? . . . .
C(25) Fe(1) C(27) C(23) -80.8(3) ? . . . .
C(25) Fe(1) C(27) C(26) 38.0(4) ? . . . .
C(27) Fe(1) C(25) C(24) 81.7(4) ? . . . .
C(27) Fe(1) C(25) C(26) -37.8(4) ? . . . .
C(26) Fe(1) C(27) C(23) -118.8(5) ? . . . .
C(27) Fe(1) C(26) C(25) 118.8(6) ? . . . .
C(14) Fe(2) C(15) C(16) -119.8(4) ? . . . .
C(15) Fe(2) C(14) C(4) -120.2(4) ? . . . .
C(15) Fe(2) C(14) C(18) 118.9(3) ? . . . .
C(14) Fe(2) C(16) C(15) 37.7(2) ? . . . .
C(14) Fe(2) C(16) C(17) -82.0(2) ? . . . .
C(16) Fe(2) C(14) C(4) -157.4(4) ? . . . .
C(16) Fe(2) C(14) C(15) -37.3(2) ? . . . .
C(16) Fe(2) C(14) C(18) 81.7(2) ? . . . .
C(14) Fe(2) C(17) C(16) 81.6(2) ? . . . .
C(14) Fe(2) C(17) C(18) -38.2(2) ? . . . .
C(17) Fe(2) C(14) C(4) 158.5(4) ? . . . .
C(17) Fe(2) C(14) C(15) -81.3(2) ? . . . .
C(17) Fe(2) C(14) C(18) 37.6(2) ? . . . .
C(14) Fe(2) C(18) C(17) 119.2(3) ? . . . .
C(18) Fe(2) C(14) C(4) 120.9(4) ? . . . .
C(18) Fe(2) C(14) C(15) -118.9(3) ? . . . .
C(14) Fe(2) C(28) C(29) -158.9(2) ? . . . .
C(14) Fe(2) C(28) C(32) 82.3(2) ? . . . .
C(28) Fe(2) C(14) C(4) -34.4(4) ? . . . .
C(28) Fe(2) C(14) C(15) 85.8(2) ? . . . .
C(28) Fe(2) C(14) C(18) -155.3(2) ? . . . .
C(14) Fe(2) C(29) C(28) 45.3(5) ? . . . .
C(14) Fe(2) C(29) C(30) 164.4(3) ? . . . .
C(29) Fe(2) C(14) C(4) -66.0(5) ? . . . .
C(29) Fe(2) C(14) C(15) 54.2(5) ? . . . .
C(29) Fe(2) C(14) C(18) 173.1(3) ? . . . .
C(14) Fe(2) C(30) C(29) -155.2(6) ? . . . .
C(14) Fe(2) C(30) C(31) -35.4(8) ? . . . .
C(30) Fe(2) C(14) C(4) 76.1(8) ? . . . .
C(30) Fe(2) C(14) C(15) -163.7(6) ? . . . .
C(30) Fe(2) C(14) C(18) -44.8(7) ? . . . .
C(14) Fe(2) C(31) C(30) 168.4(3) ? . . . .
C(14) Fe(2) C(31) C(32) -73.4(3) ? . . . .
C(31) Fe(2) C(14) C(4) 48.6(4) ? . . . .
C(31) Fe(2) C(14) C(15) 168.8(3) ? . . . .
C(31) Fe(2) C(14) C(18) -72.3(3) ? . . . .
C(14) Fe(2) C(32) C(28) -114.7(2) ? . . . .
C(14) Fe(2) C(32) C(31) 125.1(3) ? . . . .
C(32) Fe(2) C(14) C(4) 8.1(4) ? . . . .
C(32) Fe(2) C(14) C(15) 128.3(2) ? . . . .
C(32) Fe(2) C(14) C(18) -112.8(2) ? . . . .
C(15) Fe(2) C(16) C(17) -119.7(3) ? . . . .
C(16) Fe(2) C(15) C(14) 119.8(4) ? . . . .
C(15) Fe(2) C(17) C(16) 37.4(2) ? . . . .
C(15) Fe(2) C(17) C(18) -82.4(2) ? . . . .
C(17) Fe(2) C(15) C(14) 82.1(2) ? . . . .
C(17) Fe(2) C(15) C(16) -37.7(2) ? . . . .
C(15) Fe(2) C(18) C(14) -38.0(2) ? . . . .
C(15) Fe(2) C(18) C(17) 81.2(2) ? . . . .
C(18) Fe(2) C(15) C(14) 38.3(2) ? . . . .
C(18) Fe(2) C(15) C(16) -81.5(2) ? . . . .
C(15) Fe(2) C(28) C(29) -115.1(2) ? . . . .
C(15) Fe(2) C(28) C(32) 126.1(2) ? . . . .
C(28) Fe(2) C(15) C(14) -112.5(2) ? . . . .
C(28) Fe(2) C(15) C(16) 127.7(2) ? . . . .
C(15) Fe(2) C(29) C(28) 83.4(3) ? . . . .
C(15) Fe(2) C(29) C(30) -157.5(2) ? . . . .
C(29) Fe(2) C(15) C(14) -155.3(2) ? . . . .
C(29) Fe(2) C(15) C(16) 84.8(3) ? . . . .
C(15) Fe(2) C(30) C(29) 50.0(6) ? . . . .
C(15) Fe(2) C(30) C(31) 169.9(4) ? . . . .
C(30) Fe(2) C(15) C(14) 169.4(4) ? . . . .
C(30) Fe(2) C(15) C(16) 49.5(6) ? . . . .
C(15) Fe(2) C(31) C(30) -164.0(7) ? . . . .
C(15) Fe(2) C(31) C(32) -45.8(9) ? . . . .
C(31) Fe(2) C(15) C(14) -35.2(9) ? . . . .
C(31) Fe(2) C(15) C(16) -155.0(7) ? . . . .
C(15) Fe(2) C(32) C(28) -74.2(3) ? . . . .
C(15) Fe(2) C(32) C(31) 165.6(2) ? . . . .
C(32) Fe(2) C(15) C(14) -71.0(3) ? . . . .
C(32) Fe(2) C(15) C(16) 169.2(2) ? . . . .
C(16) Fe(2) C(17) C(18) -119.8(3) ? . . . .
C(17) Fe(2) C(16) C(15) 119.7(3) ? . . . .
C(16) Fe(2) C(18) C(14) -81.6(2) ? . . . .
C(16) Fe(2) C(18) C(17) 37.6(2) ? . . . .
C(18) Fe(2) C(16) C(15) 82.3(2) ? . . . .
C(18) Fe(2) C(16) C(17) -37.4(2) ? . . . .
C(16) Fe(2) C(28) C(29) -74.1(3) ? . . . .
C(16) Fe(2) C(28) C(32) 167.1(2) ? . . . .
C(28) Fe(2) C(16) C(15) -72.7(3) ? . . . .
C(28) Fe(2) C(16) C(17) 167.6(2) ? . . . .
C(16) Fe(2) C(29) C(28) 126.8(2) ? . . . .
C(16) Fe(2) C(29) C(30) -114.0(2) ? . . . .
C(29) Fe(2) C(16) C(15) -114.2(3) ? . . . .
C(29) Fe(2) C(16) C(17) 126.1(2) ? . . . .
C(16) Fe(2) C(30) C(29) 85.0(3) ? . . . .
C(16) Fe(2) C(30) C(31) -155.2(3) ? . . . .
C(30) Fe(2) C(16) C(15) -157.7(3) ? . . . .
C(30) Fe(2) C(16) C(17) 82.7(3) ? . . . .
C(16) Fe(2) C(31) C(30) 53.5(6) ? . . . .
C(16) Fe(2) C(31) C(32) 171.8(4) ? . . . .
C(31) Fe(2) C(16) C(15) 165.0(4) ? . . . .
C(31) Fe(2) C(16) C(17) 45.4(5) ? . . . .
C(16) Fe(2) C(32) C(28) -44.7(8) ? . . . .
C(16) Fe(2) C(32) C(31) -164.9(6) ? . . . .
C(32) Fe(2) C(16) C(15) -37.0(8) ? . . . .
C(32) Fe(2) C(16) C(17) -156.6(6) ? . . . .
C(17) Fe(2) C(18) C(14) -119.2(3) ? . . . .
C(18) Fe(2) C(17) C(16) 119.8(3) ? . . . .
C(17) Fe(2) C(28) C(29) -38.3(8) ? . . . .
C(17) Fe(2) C(28) C(32) -157.1(6) ? . . . .
C(28) Fe(2) C(17) C(16) -44.4(8) ? . . . .
C(28) Fe(2) C(17) C(18) -164.2(6) ? . . . .
C(17) Fe(2) C(29) C(28) 169.1(2) ? . . . .
C(17) Fe(2) C(29) C(30) -71.8(3) ? . . . .
C(29) Fe(2) C(17) C(16) -75.1(3) ? . . . .
C(29) Fe(2) C(17) C(18) 165.1(2) ? . . . .
C(17) Fe(2) C(30) C(29) 128.1(3) ? . . . .
C(17) Fe(2) C(30) C(31) -112.0(3) ? . . . .
C(30) Fe(2) C(17) C(16) -115.7(2) ? . . . .
C(30) Fe(2) C(17) C(18) 124.5(2) ? . . . .
C(17) Fe(2) C(31) C(30) 85.4(3) ? . . . .
C(17) Fe(2) C(31) C(32) -156.4(2) ? . . . .
C(31) Fe(2) C(17) C(16) -158.7(2) ? . . . .
C(31) Fe(2) C(17) C(18) 81.5(2) ? . . . .
C(17) Fe(2) C(32) C(28) 168.6(3) ? . . . .
C(17) Fe(2) C(32) C(31) 48.4(4) ? . . . .
C(32) Fe(2) C(17) C(16) 168.0(3) ? . . . .
C(32) Fe(2) C(17) C(18) 48.2(4) ? . . . .
C(18) Fe(2) C(28) C(29) 164.2(3) ? . . . .
C(18) Fe(2) C(28) C(32) 45.5(4) ? . . . .
C(28) Fe(2) C(18) C(14) 52.6(4) ? . . . .
C(28) Fe(2) C(18) C(17) 171.9(3) ? . . . .
C(18) Fe(2) C(29) C(28) -152.1(6) ? . . . .
C(18) Fe(2) C(29) C(30) -32.9(7) ? . . . .
C(29) Fe(2) C(18) C(14) -168.5(6) ? . . . .
C(29) Fe(2) C(18) C(17) -49.2(7) ? . . . .
C(18) Fe(2) C(30) C(29) 169.6(2) ? . . . .
C(18) Fe(2) C(30) C(31) -70.5(4) ? . . . .
C(30) Fe(2) C(18) C(14) 165.7(2) ? . . . .
C(30) Fe(2) C(18) C(17) -75.1(3) ? . . . .
C(18) Fe(2) C(31) C(30) 127.4(3) ? . . . .
C(18) Fe(2) C(31) C(32) -114.3(3) ? . . . .
C(31) Fe(2) C(18) C(14) 126.1(2) ? . . . .
C(31) Fe(2) C(18) C(17) -114.7(2) ? . . . .
C(18) Fe(2) C(32) C(28) -158.2(2) ? . . . .
C(18) Fe(2) C(32) C(31) 81.7(3) ? . . . .
C(32) Fe(2) C(18) C(14) 84.2(2) ? . . . .
C(32) Fe(2) C(18) C(17) -156.5(2) ? . . . .
C(28) Fe(2) C(29) C(30) 119.2(4) ? . . . .
C(29) Fe(2) C(28) C(32) -118.7(3) ? . . . .
C(28) Fe(2) C(30) C(29) -37.6(2) ? . . . .
C(28) Fe(2) C(30) C(31) 82.2(3) ? . . . .
C(30) Fe(2) C(28) C(29) 37.8(2) ? . . . .
C(30) Fe(2) C(28) C(32) -80.9(2) ? . . . .
C(28) Fe(2) C(31) C(30) -81.0(3) ? . . . .
C(28) Fe(2) C(31) C(32) 37.3(2) ? . . . .
C(31) Fe(2) C(28) C(29) 81.6(2) ? . . . .
C(31) Fe(2) C(28) C(32) -37.1(2) ? . . . .
C(28) Fe(2) C(32) C(31) -120.2(3) ? . . . .
C(32) Fe(2) C(28) C(29) 118.7(3) ? . . . .
C(29) Fe(2) C(30) C(31) 119.9(4) ? . . . .
C(30) Fe(2) C(29) C(28) -119.2(4) ? . . . .
C(29) Fe(2) C(31) C(30) -37.4(3) ? . . . .
C(29) Fe(2) C(31) C(32) 80.9(3) ? . . . .
C(31) Fe(2) C(29) C(28) -81.8(3) ? . . . .
C(31) Fe(2) C(29) C(30) 37.4(3) ? . . . .
C(29) Fe(2) C(32) C(28) 37.9(2) ? . . . .
C(29) Fe(2) C(32) C(31) -82.3(3) ? . . . .
C(32) Fe(2) C(29) C(28) -38.1(2) ? . . . .
C(32) Fe(2) C(29) C(30) 81.1(3) ? . . . .
C(30) Fe(2) C(31) C(32) 118.2(4) ? . . . .
C(31) Fe(2) C(30) C(29) -119.9(4) ? . . . .
C(30) Fe(2) C(32) C(28) 81.9(2) ? . . . .
C(30) Fe(2) C(32) C(31) -38.3(3) ? . . . .
C(32) Fe(2) C(30) C(29) -81.7(3) ? . . . .
C(32) Fe(2) C(30) C(31) 38.2(3) ? . . . .
C(31) Fe(2) C(32) C(28) 120.2(3) ? . . . .
C(32) Fe(2) C(31) C(30) -118.2(4) ? . . . .
Rh(1) C(1) C(2) C(3) -91.8(3) ? . . . .
Rh(1) C(1) C(6) C(5) 11.7(3) ? . . . .
Rh(1) C(1) C(6) C(7) 126.0(2) ? . . . .
Rh(1) C(1) C(9) Fe(1) -161.7(2) ? . . . .
Rh(1) C(1) C(9) C(10) -73.5(5) ? . . . .
Rh(1) C(1) C(9) C(13) 108.1(4) ? . . . .
C(2) C(1) C(6) C(5) -58.5(4) ? . . . .
C(2) C(1) C(6) C(7) 55.8(4) ? . . . .
C(6) C(1) C(2) Rh(1) 88.2(3) ? . . . .
C(6) C(1) C(2) C(3) -3.5(5) ? . . . .
C(2) C(1) C(9) Fe(1) -80.0(5) ? . . . .
C(2) C(1) C(9) C(10) 8.2(7) ? . . . .
C(2) C(1) C(9) C(13) -170.2(4) ? . . . .
C(9) C(1) C(2) Rh(1) -108.7(4) ? . . . .
C(9) C(1) C(2) C(3) 159.5(4) ? . . . .
C(6) C(1) C(9) Fe(1) 81.3(4) ? . . . .
C(6) C(1) C(9) C(10) 169.5(4) ? . . . .
C(6) C(1) C(9) C(13) -8.9(7) ? . . . .
C(9) C(1) C(6) C(5) 138.3(4) ? . . . .
C(9) C(1) C(6) C(7) -107.4(4) ? . . . .
Rh(1) C(2) C(3) C(4) -9.8(2) ? . . . .
Rh(1) C(2) C(3) C(8) -124.3(2) ? . . . .
C(1) C(2) C(3) C(4) 63.9(4) ? . . . .
C(1) C(2) C(3) C(8) -50.6(4) ? . . . .
C(2) C(3) C(4) Rh(1) 9.5(2) ? . . . .
C(2) C(3) C(4) C(5) -60.2(3) ? . . . .
C(2) C(3) C(4) C(14) 136.6(3) ? . . . .
C(2) C(3) C(8) C(7) 53.5(4) ? . . . .
C(2) C(3) C(8) C(22) -125.8(4) ? . . . .
C(4) C(3) C(8) C(7) -53.6(4) ? . . . .
C(4) C(3) C(8) C(22) 127.2(4) ? . . . .
C(8) C(3) C(4) Rh(1) 124.0(2) ? . . . .
C(8) C(3) C(4) C(5) 54.3(4) ? . . . .
C(8) C(3) C(4) C(14) -108.9(4) ? . . . .
Rh(1) C(4) C(5) C(6) -90.6(3) ? . . . .
Rh(1) C(4) C(14) Fe(2) -162.1(2) ? . . . .
Rh(1) C(4) C(14) C(15) 109.3(4) ? . . . .
Rh(1) C(4) C(14) C(18) -74.3(4) ? . . . .
C(3) C(4) C(5) Rh(1) 88.7(2) ? . . . .
C(3) C(4) C(5) C(6) -1.9(4) ? . . . .
C(3) C(4) C(14) Fe(2) 81.1(4) ? . . . .
C(3) C(4) C(14) C(15) -7.5(6) ? . . . .
C(3) C(4) C(14) C(18) 168.8(4) ? . . . .
C(5) C(4) C(14) Fe(2) -79.4(5) ? . . . .
C(5) C(4) C(14) C(15) -167.9(4) ? . . . .
C(5) C(4) C(14) C(18) 8.4(7) ? . . . .
C(14) C(4) C(5) Rh(1) -109.1(4) ? . . . .
C(14) C(4) C(5) C(6) 160.3(4) ? . . . .
Rh(1) C(5) C(6) C(1) -12.0(3) ? . . . .
Rh(1) C(5) C(6) C(7) -125.3(2) ? . . . .
C(4) C(5) C(6) C(1) 61.9(4) ? . . . .
C(4) C(5) C(6) C(7) -51.5(4) ? . . . .
C(1) C(6) C(7) C(8) -53.7(4) ? . . . .
C(1) C(6) C(7) C(19) 126.9(4) ? . . . .
C(5) C(6) C(7) C(8) 53.2(4) ? . . . .
C(5) C(6) C(7) C(19) -126.2(4) ? . . . .
C(6) C(7) C(8) C(3) -0.7(4) ? . . . .
C(6) C(7) C(8) C(22) 178.6(3) ? . . . .
C(6) C(7) C(19) F(1) 0.4(6) ? . . . .
C(6) C(7) C(19) C(20) -177.8(3) ? . . . .
C(8) C(7) C(19) F(1) -178.9(3) ? . . . .
C(8) C(7) C(19) C(20) 2.9(5) ? . . . .
C(19) C(7) C(8) C(3) 178.8(3) ? . . . .
C(19) C(7) C(8) C(22) -1.9(5) ? . . . .
C(3) C(8) C(22) F(4) -1.9(6) ? . . . .
C(3) C(8) C(22) C(21) 179.1(3) ? . . . .
C(7) C(8) C(22) F(4) 178.9(3) ? . . . .
C(7) C(8) C(22) C(21) -0.1(4) ? . . . .
Fe(1) C(9) C(10) C(11) -59.4(3) ? . . . .
Fe(1) C(9) C(13) C(12) 59.1(3) ? . . . .
C(1) C(9) C(10) Fe(1) -118.8(4) ? . . . .
C(1) C(9) C(10) C(11) -178.1(4) ? . . . .
C(1) C(9) C(13) Fe(1) 119.4(4) ? . . . .
C(1) C(9) C(13) C(12) 178.5(4) ? . . . .
C(10) C(9) C(13) Fe(1) -59.2(3) ? . . . .
C(10) C(9) C(13) C(12) -0.2(4) ? . . . .
C(13) C(9) C(10) Fe(1) 59.9(3) ? . . . .
C(13) C(9) C(10) C(11) 0.5(5) ? . . . .
Fe(1) C(10) C(11) C(12) -60.0(3) ? . . . .
C(9) C(10) C(11) Fe(1) 59.4(3) ? . . . .
C(9) C(10) C(11) C(12) -0.6(5) ? . . . .
Fe(1) C(11) C(12) C(13) -59.2(3) ? . . . .
C(10) C(11) C(12) Fe(1) 59.7(3) ? . . . .
C(10) C(11) C(12) C(13) 0.5(5) ? . . . .
Fe(1) C(12) C(13) C(9) -58.6(3) ? . . . .
C(11) C(12) C(13) Fe(1) 58.4(3) ? . . . .
C(11) C(12) C(13) C(9) -0.2(5) ? . . . .
Fe(2) C(14) C(15) C(16) 58.7(3) ? . . . .
Fe(2) C(14) C(18) C(17) -59.8(3) ? . . . .
C(4) C(14) C(15) Fe(2) 117.6(4) ? . . . .
C(4) C(14) C(15) C(16) 176.3(4) ? . . . .
C(4) C(14) C(18) Fe(2) -116.9(4) ? . . . .
C(4) C(14) C(18) C(17) -176.7(4) ? . . . .
C(15) C(14) C(18) Fe(2) 60.0(3) ? . . . .
C(15) C(14) C(18) C(17) 0.1(4) ? . . . .
C(18) C(14) C(15) Fe(2) -59.3(3) ? . . . .
C(18) C(14) C(15) C(16) -0.5(5) ? . . . .
Fe(2) C(15) C(16) C(17) 58.8(3) ? . . . .
C(14) C(15) C(16) Fe(2) -58.0(3) ? . . . .
C(14) C(15) C(16) C(17) 0.7(5) ? . . . .
Fe(2) C(16) C(17) C(18) 58.4(3) ? . . . .
C(15) C(16) C(17) Fe(2) -59.0(3) ? . . . .
C(15) C(16) C(17) C(18) -0.7(5) ? . . . .
Fe(2) C(17) C(18) C(14) 59.2(3) ? . . . .
C(16) C(17) C(18) Fe(2) -58.8(3) ? . . . .
C(16) C(17) C(18) C(14) 0.3(5) ? . . . .
F(1) C(19) C(20) F(2) 1.3(5) ? . . . .
F(1) C(19) C(20) C(21) 179.9(2) ? . . . .
C(7) C(19) C(20) F(2) 179.6(3) ? . . . .
C(7) C(19) C(20) C(21) -1.8(6) ? . . . .
F(2) C(20) C(21) F(3) -0.1(4) ? . . . .
F(2) C(20) C(21) C(22) 178.3(3) ? . . . .
C(19) C(20) C(21) F(3) -178.8(3) ? . . . .
C(19) C(20) C(21) C(22) -0.3(6) ? . . . .
F(3) C(21) C(22) F(4) 0.6(5) ? . . . .
F(3) C(21) C(22) C(8) 179.7(3) ? . . . .
C(20) C(21) C(22) F(4) -177.8(3) ? . . . .
C(20) C(21) C(22) C(8) 1.2(6) ? . . . .
Fe(1) C(23) C(24) C(25) 60.1(4) ? . . . .
Fe(1) C(23) C(27) C(26) -60.0(4) ? . . . .
C(24) C(23) C(27) Fe(1) 58.8(4) ? . . . .
C(24) C(23) C(27) C(26) -1.2(7) ? . . . .
C(27) C(23) C(24) Fe(1) -58.9(4) ? . . . .
C(27) C(23) C(24) C(25) 1.2(6) ? . . . .
Fe(1) C(24) C(25) C(26) 59.5(4) ? . . . .
C(23) C(24) C(25) Fe(1) -60.2(4) ? . . . .
C(23) C(24) C(25) C(26) -0.7(7) ? . . . .
Fe(1) C(25) C(26) C(27) 59.3(4) ? . . . .
C(24) C(25) C(26) Fe(1) -59.4(4) ? . . . .
C(24) C(25) C(26) C(27) -0.1(6) ? . . . .
Fe(1) C(26) C(27) C(23) 60.0(4) ? . . . .
C(25) C(26) C(27) Fe(1) -59.3(4) ? . . . .
C(25) C(26) C(27) C(23) 0.8(7) ? . . . .
Fe(2) C(28) C(29) C(30) -59.7(3) ? . . . .
Fe(2) C(28) C(32) C(31) 59.1(3) ? . . . .
C(29) C(28) C(32) Fe(2) -59.6(3) ? . . . .
C(29) C(28) C(32) C(31) -0.6(6) ? . . . .
C(32) C(28) C(29) Fe(2) 59.2(3) ? . . . .
C(32) C(28) C(29) C(30) -0.5(6) ? . . . .
Fe(2) C(29) C(30) C(31) -58.1(3) ? . . . .
C(28) C(29) C(30) Fe(2) 59.5(3) ? . . . .
C(28) C(29) C(30) C(31) 1.3(6) ? . . . .
Fe(2) C(30) C(31) C(32) -60.1(3) ? . . . .
C(29) C(30) C(31) Fe(2) 58.4(3) ? . . . .
C(29) C(30) C(31) C(32) -1.7(6) ? . . . .
Fe(2) C(31) C(32) C(28) -59.2(3) ? . . . .
C(30) C(31) C(32) Fe(2) 60.6(3) ? . . . .
C(30) C(31) C(32) C(28) 1.4(6) ? . . . .
Rh(1) C(33) C(34) C(35) 52.3(3) ? . . . .
Rh(1) C(33) C(38) C(37) -61.2(4) ? . . . .
Rh(1) C(33) B(1) C(39) -45.9(4) ? . . . .
Rh(1) C(33) B(1) C(45) -162.6(2) ? . . . .
Rh(1) C(33) B(1) C(51) 81.2(4) ? . . . .
C(34) C(33) C(38) Rh(1) 52.7(3) ? . . . .
C(34) C(33) C(38) C(37) -8.5(7) ? . . . .
C(38) C(33) C(34) Rh(1) -50.8(3) ? . . . .
C(38) C(33) C(34) C(35) 1.5(6) ? . . . .
C(34) C(33) B(1) C(39) -143.6(4) ? . . . .
C(34) C(33) B(1) C(45) 99.7(4) ? . . . .
C(34) C(33) B(1) C(51) -16.5(6) ? . . . .
B(1) C(33) C(34) Rh(1) 135.4(4) ? . . . .
B(1) C(33) C(34) C(35) -172.3(4) ? . . . .
C(38) C(33) B(1) C(39) 43.0(5) ? . . . .
C(38) C(33) B(1) C(45) -73.7(5) ? . . . .
C(38) C(33) B(1) C(51) 170.1(4) ? . . . .
B(1) C(33) C(38) Rh(1) -133.3(4) ? . . . .
B(1) C(33) C(38) C(37) 165.5(4) ? . . . .
Rh(1) C(34) C(35) C(36) 60.9(4) ? . . . .
C(33) C(34) C(35) Rh(1) -55.2(4) ? . . . .
C(33) C(34) C(35) C(36) 5.7(7) ? . . . .
Rh(1) C(35) C(36) C(37) 55.0(4) ? . . . .
C(34) C(35) C(36) Rh(1) -61.1(3) ? . . . .
C(34) C(35) C(36) C(37) -6.2(7) ? . . . .
Rh(1) C(36) C(37) C(38) 53.3(4) ? . . . .
C(35) C(36) C(37) Rh(1) -53.8(4) ? . . . .
C(35) C(36) C(37) C(38) -0.5(7) ? . . . .
Rh(1) C(37) C(38) C(33) 63.0(4) ? . . . .
C(36) C(37) C(38) Rh(1) -54.8(4) ? . . . .
C(36) C(37) C(38) C(33) 8.2(7) ? . . . .
C(40) C(39) C(44) C(43) 0.8(6) ? . . . .
C(44) C(39) C(40) C(41) -0.2(4) ? . . . .
C(40) C(39) B(1) C(33) 91.9(4) ? . . . .
C(40) C(39) B(1) C(45) -153.5(3) ? . . . .
C(40) C(39) B(1) C(51) -30.9(5) ? . . . .
B(1) C(39) C(40) C(41) -174.4(3) ? . . . .
C(44) C(39) B(1) C(33) -82.0(4) ? . . . .
C(44) C(39) B(1) C(45) 32.5(4) ? . . . .
C(44) C(39) B(1) C(51) 155.1(3) ? . . . .
B(1) C(39) C(44) C(43) 175.3(4) ? . . . .
C(39) C(40) C(41) C(42) -0.1(5) ? . . . .
C(40) C(41) C(42) C(43) -0.1(5) ? . . . .
C(41) C(42) C(43) C(44) 0.7(7) ? . . . .
C(42) C(43) C(44) C(39) -1.1(7) ? . . . .
C(46) C(45) C(50) C(49) 0.5(6) ? . . . .
C(50) C(45) C(46) C(47) 0.1(4) ? . . . .
C(46) C(45) B(1) C(33) 164.2(3) ? . . . .
C(46) C(45) B(1) C(39) 48.2(4) ? . . . .
C(46) C(45) B(1) C(51) -79.1(4) ? . . . .
B(1) C(45) C(46) C(47) 179.1(3) ? . . . .
C(50) C(45) B(1) C(33) -16.8(4) ? . . . .
C(50) C(45) B(1) C(39) -132.8(3) ? . . . .
C(50) C(45) B(1) C(51) 99.9(4) ? . . . .
B(1) C(45) C(50) C(49) -178.5(3) ? . . . .
C(45) C(46) C(47) C(48) -0.7(7) ? . . . .
C(46) C(47) C(48) C(49) 0.8(7) ? . . . .
C(47) C(48) C(49) C(50) -0.2(5) ? . . . .
C(48) C(49) C(50) C(45) -0.5(6) ? . . . .
C(52) C(51) C(56) C(55) 0.9(6) ? . . . .
C(56) C(51) C(52) C(53) -0.5(6) ? . . . .
C(52) C(51) B(1) C(33) 114.2(4) ? . . . .
C(52) C(51) B(1) C(39) -123.4(4) ? . . . .
C(52) C(51) B(1) C(45) -0.4(5) ? . . . .
B(1) C(51) C(52) C(53) -175.5(4) ? . . . .
C(56) C(51) B(1) C(33) -60.4(5) ? . . . .
C(56) C(51) B(1) C(39) 61.9(5) ? . . . .
C(56) C(51) B(1) C(45) -175.0(3) ? . . . .
B(1) C(51) C(56) C(55) 175.9(4) ? . . . .
C(51) C(52) C(53) C(54) 0.6(7) ? . . . .
C(52) C(53) C(54) C(55) -0.9(6) ? . . . .
C(53) C(54) C(55) C(56) 1.2(7) ? . . . .
C(54) C(55) C(56) C(51) -1.2(7) ? . . . .
